data_4342896
loop_
_publ_author_name
'Mokhtarzadeh, Charles C.'
'Margulieux, Grant W.'
'Carpenter, Alex E.'
'Weidemann, Nils'
'Moore, Curtis E.'
'Rheingold, Arnold L.'
'Figueroa, Joshua S.'

_publ_section_title
;
 Synthesis and protonation of an encumbered iron tetraisocyanide dianion.
;
_journal_issue 11
_journal_name_full 'Inorganic chemistry'
_journal_page_first 5579
_journal_page_last 5587
_journal_paper_doi 10.1021/acs.inorgchem.5b00730
_journal_volume 54
_journal_year 2015
_chemical_formula_moiety 'C87 H99 Fe N3 Na O6, 0.5(C4 H10 O)'
_chemical_formula_sum 'C89 H104 Fe N3 Na O6.5'
_chemical_formula_weight 1398.59
_chemical_name_common '[Na(18-c-6)][Fe(azulene)(CNArMes2)2]'
_space_group_crystal_system triclinic
_space_group_IT_number 2
_space_group_name_Hall '-P 1'
_space_group_name_H-M_alt 'P -1'
_symmetry_space_group_name_Hall '-P 1'
_symmetry_space_group_name_H-M 'P -1'
_atom_sites_solution_hydrogens geom
_atom_sites_solution_primary direct
_atom_sites_solution_secondary difmap
_audit_creation_date 2015-03-16
_audit_creation_method
;
Olex2 1.2-beta
(compiled 2015.01.26 svn.r3150 for OlexSys, GUI svn.r4998)
;
_cell_angle_alpha 64.902(5)
_cell_angle_beta 89.753(6)
_cell_angle_gamma 62.646(5)
_cell_formula_units_Z 2
_cell_length_a 16.260(2)
_cell_length_b 16.648(3)
_cell_length_c 18.225(3)
_cell_measurement_reflns_used 4086
_cell_measurement_temperature 100
_cell_measurement_theta_max 23.889
_cell_measurement_theta_min 2.212
_cell_volume 3855.1(11)
_computing_cell_refinement 'SAINT v8.34A (Bruker, 2013)'
_computing_data_collection 'APEX2 v2013.6-2 (Bruker, 2013)'
_computing_data_reduction 'SAINT v8.34A (Bruker, 2013)'
_computing_molecular_graphics 'Olex2 (Dolomanov et al., 2009)'
_computing_publication_material 'Olex2 (Dolomanov et al., 2009)'
_computing_structure_refinement 'ShelXL (Sheldrick, 2008)'
_computing_structure_solution 'ShelXT (Sheldrick, 2008)'
_diffrn_ambient_temperature 100
_diffrn_detector 'Bruker APEX-II CCD'
_diffrn_detector_area_resol_mean 7.9
_diffrn_detector_type 'CCD Area Detector'
_diffrn_measured_fraction_theta_full 0.962
_diffrn_measured_fraction_theta_max 0.962
_diffrn_measurement_device 'Kappa Four-Circle Diffractometer'
_diffrn_measurement_device_type 'Bruker APEX II Ultra'
_diffrn_measurement_method '\w and \f scans'
_diffrn_radiation_monochromator 'Double Bounce Multilayer Mirrors'
_diffrn_radiation_probe x-ray
_diffrn_radiation_type MoK\a
_diffrn_radiation_wavelength 0.71073
_diffrn_reflns_av_R_equivalents 0.0528
_diffrn_reflns_av_unetI/netI 0.0884
_diffrn_reflns_Laue_measured_fraction_full 0.962
_diffrn_reflns_Laue_measured_fraction_max 0.962
_diffrn_reflns_limit_h_max 17
_diffrn_reflns_limit_h_min -15
_diffrn_reflns_limit_k_max 17
_diffrn_reflns_limit_k_min -17
_diffrn_reflns_limit_l_max 19
_diffrn_reflns_limit_l_min -19
_diffrn_reflns_number 15689
_diffrn_reflns_point_group_measured_fraction_full 0.962
_diffrn_reflns_point_group_measured_fraction_max 0.962
_diffrn_reflns_theta_full 22.000
_diffrn_reflns_theta_max 22.000
_diffrn_reflns_theta_min 1.474
_diffrn_source 'Micro Focus Rotating Anode'
_diffrn_source_type 'Bruker TXS'
_diffrn_standards_number 0
_exptl_absorpt_coefficient_mu 0.258
_exptl_absorpt_correction_T_max 0.091632
_exptl_absorpt_correction_T_min 0.045415
_exptl_absorpt_correction_type multi-scan
_exptl_absorpt_process_details
;
 TWINABS-2012/1 (Bruker,2012) was used for absorption correction.
 
For component 1:
 wR2(int) was 0.1350 before and 0.0835 after correction.
 The Ratio of minimum to maximum transmission is 0.50.
 The \l/2 correction factor is Not present

Final HKLF 4 output contains 27501 reflections, Rint = 0.0587
 (9062 with I > 3sig(I), Rint = 0.0485)
;
_exptl_crystal_colour Red
_exptl_crystal_colour_primary red
_exptl_crystal_density_diffrn 1.205
_exptl_crystal_description Block
_exptl_crystal_F_000 1496
_exptl_crystal_size_max 0.108
_exptl_crystal_size_mid 0.095
_exptl_crystal_size_min 0.051
_refine_diff_density_max 0.860
_refine_diff_density_min -0.606
_refine_diff_density_rms 0.095
_refine_ls_extinction_method none
_refine_ls_goodness_of_fit_ref 1.050
_refine_ls_hydrogen_treatment constr
_refine_ls_matrix_type full
_refine_ls_number_parameters 1166
_refine_ls_number_reflns 9092
_refine_ls_number_restraints 980
_refine_ls_restrained_S_all 1.067
_refine_ls_R_factor_all 0.1550
_refine_ls_R_factor_gt 0.1170
_refine_ls_shift/su_max 0.001
_refine_ls_shift/su_mean 0.000
_refine_ls_structure_factor_coef Fsqd
_refine_ls_weighting_details 'w=1/[\s^2^(Fo^2^)+(0.1137P)^2^+30.1218P] where P=(Fo^2^+2Fc^2^)/3'
_refine_ls_weighting_scheme calc
_refine_ls_wR_factor_gt 0.2913
_refine_ls_wR_factor_ref 0.3111
_reflns_Friedel_coverage 0.000
_reflns_number_gt 6422
_reflns_number_total 9092
_reflns_threshold_expression 'I > 2\s(I)'
_cod_data_source_file ic5b00730_si_002.cif
_cod_data_source_block JFig870
_cod_depositor_comments
;
The following automatic conversions were performed:

'_diffrn_radiation_probe' value 'X-ray' changed to 'x-ray' according
to
/usr/data/users/saulius/crontab/automatic-downloads/rss-feeds/ACS/lib/dictionaries/cif_core.dic
dictionary named 'cif_core.dic' version 2.4.2 from 2011-04-26.

'_exptl_crystal_colour_primary' value 'Red' changed to 'red'
according to
/usr/data/users/saulius/crontab/automatic-downloads/rss-feeds/ACS/lib/dictionaries/cif_core.dic
dictionary named 'cif_core.dic' version 2.4.2 from 2011-04-26.

Automatic conversion script
Id: cif_fix_values 3271 2015-04-21 07:52:19Z andrius 

 Adding full bibliography for 4342892--4342900.cif.
;
_cod_original_cell_volume 3855.1(10)
_cod_original_formula_sum 'C89 H104 Fe N3 Na O6.50'
_cod_database_code 4342896
_shelxl_version_number 2014/6
_shelx_space_group_comment
;
The symmetry employed for this shelxl refinement is uniquely defined
by the following loop, which should always be used as a source of
symmetry information in preference to the above space-group names.
They are only intended as comments.
;
_shelx_estimated_absorpt_t_max 0.987
_shelx_estimated_absorpt_t_min 0.973
_olex2_refinement_description
;
1. Fixed Uiso
 At 1.2 times of:
  All C(H) groups, All C(H,H) groups
 At 1.5 times of:
  All C(H,H,H) groups
2. Restrained distances
 C4S-C3S = C1S-C2S
 1.54 with sigma of 0.02
 O1S-C3S = O1S-C2S
 1.4 with sigma of 0.02
 O1C-C12C
 1.4 with sigma of 0.02
 O6C-C11C
 1.45 with sigma of 0.02
 C12C-C11C
 1.55 with sigma of 0.02
 C7D-O5D
 1.55 with sigma of 0.02
 C12D-C11D
 1.54 with sigma of 0.02
 O4D-C7D
 1.45 with sigma of 0.02
 O2D-C3D = O2D-C2D = O3D-C4D = O3D-C5D = O4D-C6D = O4D-C7D = O5D-C8D = O5D-C9D
 = O6D-C11D
 1.45 with sigma of 0.02
 O6D-C10D
 1.45 with sigma of 0.02
 C2D-C1D = C4D-C3D = C6D-C5D = C8D-C7D
 1.55 with sigma of 0.02
 C9D-C10D
 1.55 with sigma of 0.02
 C11D-C12D
 1.55 with sigma of 0.02
 C2C-C1C = C6C-C5C = C8C-C7C = C9C-C10C = C12C-C11C
 1.55 with sigma of 0.02
 C3C-C4C
 1.55 with sigma of 0.02
 O2C-C3C = O3C-C4C = O3C-C5C = O4C-C6C = O4C-C7C = O5C-C8C = O5C-C9C = O6C-
 C10C = O6C-C11C = O1C-C12C = O1C-C1C = O2C-C2C
 1.45 with sigma of 0.02
 C8D-O4D
 2.4 with sigma of 0.02
 O5D-C7D
 2.4 with sigma of 0.02
 C9D-O6D
 2.4 with sigma of 0.02
 C10D-O5D
 2.4 with sigma of 0.02
 C11D-O1D
 2.4 with sigma of 0.02
 O6D-C12D
 2.4 with sigma of 0.02
 C8D-C9D
 2.4 with sigma of 0.02
 C4D-C5D
 2.5 with sigma of 0.02
 C1D-C12D
 2.5 with sigma of 0.02
 O1D-C2D
 2.5 with sigma of 0.02
 N3B-C11B
 1.4 with sigma of 0.02
 C9-C8
 1.35 with sigma of 0.02
3. Uiso/Uaniso restraints and constraints
Uanis(O2D) = Uanis(O2C)
Uanis(C3C) = Uanis(C3D)
Uanis(C2D) = Uanis(C2C)
Uanis(Na1) = Uanis(Na1B)
Uanis(C3) = Uanis(C3B)
Uanis(C16B) = Uanis(C16)
Uanis(C4) = Uanis(C4B)
Uanis(C5) = Uanis(C5B)
Uanis(C17) = Uanis(C17B)
Uanis(C6) = Uanis(C6B)
Uanis(C7) = Uanis(C7B)
Uanis(C18) = Uanis(C18B)
Uanis(C9C) = Uanis(O5C)
Uanis(C1S) = Uanis(O1S) = Uanis(C3S) = Uanis(C2S) = Uanis(C4S)
Uanis(N3B) = Uanis(N3)
Uanis(C11B) = Uanis(C11)
Uanis(C10) = Uanis(C10B)
Uanis(C15) = Uanis(C15B)
Uanis(C14) = Uanis(C14B)
Uanis(C20) = Uanis(C20B)
Uanis(C13) = Uanis(C13B)
Uanis(C12) = Uanis(C12B)
4. Rigid body (RIGU) restrains
 Fe1, Na1B, Na1, O1C, O1D, O2C, O2D, O3C, O3D, O4C, O4D, O5C, O5D, O6C, O6D,
 N3, N3B, C1C, C1D, C2C, C2D, C3, C3B, C3C, C3D, C4, C4B, C4C, C4D, C5, C5B,
 C5C, C5D, C6, C6B, C6C, C6D, C7, C7B, C7C, C7D, C8, C8C, C8D, C9, C9C, C9D,
 C10, C10B, C10C, C10D, C11, C11B, C11C, C11D, C12, C12B, C12C, C12D, C13, C13B,
  C14, C14B, C15, C15B, C16, C16B, C17, C17B, C18, C18B, C19, C19B, C20, C20B,
 C21, C21B, C22, C22B, C23, C23B, C24, C24B, C25, C25B, C26, C26B, C27, C27B
 with sigma for 1-2 distances of 0.002 and sigma for 1-3 distances of 0.002
 C1S, O1S, C2S, C4S, C3S
 with sigma for 1-2 distances of 0.002 and sigma for 1-3 distances of 0.002
5. Others
 Sof(Na1B)=Sof(O1D)=Sof(O2D)=Sof(O3D)=Sof(O4D)=Sof(O5D)=Sof(O6D)=Sof(N3B)=
 Sof(C1D)=Sof(H1DA)=Sof(H1DB)=Sof(C2D)=Sof(H2DA)=Sof(H2DB)=Sof(C3B)=Sof(C3D)=
 Sof(H3DA)=Sof(H3DB)=Sof(C4B)=Sof(H4B)=Sof(C4D)=Sof(H4DA)=Sof(H4DB)=Sof(C5B)=
 Sof(C5D)=Sof(H5DA)=Sof(H5DB)=Sof(C6B)=Sof(H6B)=Sof(C6D)=Sof(H6DA)=Sof(H6DB)=
 Sof(C7B)=Sof(C7D)=Sof(H7DA)=Sof(H7DB)=Sof(C8D)=Sof(H8DA)=Sof(H8DB)=Sof(C9D)=
 Sof(H9DA)=Sof(H9DB)=Sof(C10D)=Sof(H10C)=Sof(H10D)=Sof(C11D)=Sof(H11C)=
 Sof(H11D)=Sof(C12B)=Sof(C11B)=Sof(C10B)=Sof(C15B)=Sof(H15B)=Sof(C14B)=
 Sof(H14B)=Sof(C13B)=Sof(H13B)=Sof(C12D)=Sof(H12C)=Sof(H12D)=Sof(C16B)=
 Sof(H16D)=Sof(H16E)=Sof(H16F)=Sof(C17B)=Sof(H17D)=Sof(H17E)=Sof(H17F)=
 Sof(C18B)=Sof(H18D)=Sof(H18E)=Sof(H18F)=Sof(C19B)=Sof(C20B)=Sof(C21B)=
 Sof(H21B)=Sof(C22B)=Sof(C23B)=Sof(H23B)=Sof(C24B)=Sof(C25B)=Sof(H25D)=
 Sof(H25E)=Sof(H25F)=Sof(C26B)=Sof(H26D)=Sof(H26E)=Sof(H26F)=Sof(C27B)=
 Sof(H27D)=Sof(H27E)=Sof(H27F)=1-FVAR(1)
 Sof(Na1)=Sof(O1C)=Sof(O2C)=Sof(O3C)=Sof(O4C)=Sof(O5C)=Sof(O6C)=Sof(N3)=
 Sof(C1C)=Sof(H1CA)=Sof(H1CB)=Sof(C2C)=Sof(H2CA)=Sof(H2CB)=Sof(C3)=Sof(C3C)=
 Sof(H3CA)=Sof(H3CB)=Sof(C4)=Sof(H4)=Sof(C4C)=Sof(H4CA)=Sof(H4CB)=Sof(C5)=
 Sof(C5C)=Sof(H5CA)=Sof(H5CB)=Sof(C6)=Sof(H6)=Sof(C6C)=Sof(H6CA)=Sof(H6CB)=
 Sof(C7)=Sof(C7C)=Sof(H7CA)=Sof(H7CB)=Sof(C8C)=Sof(H8CA)=Sof(H8CB)=Sof(C9C)=
 Sof(H9CA)=Sof(H9CB)=Sof(C10C)=Sof(H10A)=Sof(H10B)=Sof(C11C)=Sof(H11A)=
 Sof(H11B)=Sof(C12)=Sof(C11)=Sof(C10)=Sof(C15)=Sof(H15)=Sof(C14)=Sof(H14)=
 Sof(C13)=Sof(H13)=Sof(C12C)=Sof(H12A)=Sof(H12B)=Sof(C16)=Sof(H16A)=Sof(H16B)=
 Sof(H16C)=Sof(C17)=Sof(H17A)=Sof(H17B)=Sof(H17C)=Sof(C18)=Sof(H18A)=Sof(H18B)=
 Sof(H18C)=Sof(C19)=Sof(C20)=Sof(C21)=Sof(H21)=Sof(C22)=Sof(C23)=Sof(H23)=
 Sof(C24)=Sof(C25)=Sof(H25A)=Sof(H25B)=Sof(H25C)=Sof(C26)=Sof(H26A)=Sof(H26B)=
 Sof(H26C)=Sof(C27)=Sof(H27A)=Sof(H27B)=Sof(H27C)=FVAR(1)
 Fixed Sof: O1S(0.5) C1S(0.5) H1SA(0.5) H1SB(0.5) H1SC(0.5) C2S(0.5) H2SA(0.5)
 H2SB(0.5) C3S(0.5) H3SA(0.5) H3SB(0.5) C4S(0.5) H4SA(0.5) H4SB(0.5) H4SC(0.5)
6.a Ternary CH refined with riding coordinates:
 C4(H4), C4B(H4B), C6(H6), C6B(H6B)
6.b Secondary CH2 refined with riding coordinates:
 C1C(H1CA,H1CB), C1D(H1DA,H1DB), C2C(H2CA,H2CB), C2D(H2DA,H2DB), C3C(H3CA,
 H3CB), C3D(H3DA,H3DB), C4C(H4CA,H4CB), C4D(H4DA,H4DB), C5C(H5CA,H5CB),
 C5D(H5DA,H5DB), C6C(H6CA,H6CB), C6D(H6DA,H6DB), C7C(H7CA,H7CB), C7D(H7DA,H7DB),
  C8C(H8CA,H8CB), C8D(H8DA,H8DB), C9C(H9CA,H9CB), C9D(H9DA,H9DB), C10C(H10A,
 H10B), C10D(H10C,H10D), C11C(H11A,H11B), C11D(H11C,H11D), C12C(H12A,H12B),
 C12D(H12C,H12D), C2S(H2SA,H2SB), C3S(H3SA,H3SB)
6.c Me refined with riding coordinates:
 C1S(H1SA,H1SB,H1SC), C4S(H4SA,H4SB,H4SC)
6.d Aromatic/amide H refined with riding coordinates:
 C15(H15), C14(H14), C13(H13), C15B(H15B), C14B(H14B), C13B(H13B), C21(H21),
 C21B(H21B), C23(H23), C23B(H23B), C30(H30), C31(H31), C32(H32), C36(H36),
 C38(H38), C45(H45), C47(H47), C54(H54), C55(H55), C56(H56), C60(H60), C62(H62),
  C69(H69), C71(H71)
6.e Fitted hexagon refined as free rotating group:
 C12(C11,C10,C15,C14,C13), C12B(C11B,C10B,C15B,C14B,C13B)
6.f Idealised Me refined as rotating group:
 C16(H16A,H16B,H16C), C16B(H16D,H16E,H16F), C17(H17A,H17B,H17C), C17B(H17D,
 H17E,H17F), C18(H18A,H18B,H18C), C18B(H18D,H18E,H18F), C25(H25A,H25B,H25C),
 C25B(H25D,H25E,H25F), C26(H26A,H26B,H26C), C26B(H26D,H26E,H26F), C27(H27A,H27B,
 H27C), C27B(H27D,H27E,H27F), C40(H40A,H40B,H40C), C41(H41A,H41B,H41C),
 C42(H42A,H42B,H42C), C49(H49A,H49B,H49C), C50(H50A,H50B,H50C), C51(H51A,H51B,
 H51C), C64(H64A,H64B,H64C), C65(H65A,H65B,H65C), C66(H66A,H66B,H66C), C73(H73A,
 H73B,H73C), C74(H74A,H74B,H74C), C75(H75A,H75B,H75C)
;
_shelx_shelxl_version_number 2014/7
_olex2_submission_special_instructions 'No special instructions were received'

loop_
_space_group_symop_operation_xyz
'x, y, z'
'-x, -y, -z'

loop_
_atom_site_label
_atom_site_type_symbol
_atom_site_fract_x
_atom_site_fract_y
_atom_site_fract_z
_atom_site_U_iso_or_equiv
_atom_site_adp_type
_atom_site_occupancy
_atom_site_site_symmetry_order
_atom_site_calc_flag
_atom_site_refinement_flags_posn
_atom_site_refinement_flags_adp
_atom_site_refinement_flags_occupancy
_atom_site_disorder_assembly
_atom_site_disorder_group
Fe1 Fe 0.23215(8) 0.50409(9) 0.19053(7) 0.0337(4) Uani 1 1 d . U . . .
Na1B Na 0.1980(11) 0.8671(11) 0.2060(8) 0.082(2) Uani 0.448(6) 1 d . U P A 2
Na1 Na 0.2326(8) 0.8510(9) 0.1864(7) 0.082(2) Uani 0.552(6) 1 d . U P A 1
O1C O 0.2587(11) 0.8267(12) 0.0665(9) 0.084(3) Uani 0.552(6) 1 d D U P A 1
O1D O 0.2872(18) 0.844(2) 0.023(2) 0.145(8) Uani 0.448(6) 1 d D U P A 2
O2C O 0.0948(16) 1.0039(13) 0.0528(12) 0.095(3) Uani 0.552(6) 1 d D U P A 1
O2D O 0.123(2) 0.9726(16) 0.0590(15) 0.095(3) Uani 0.448(6) 1 d D U P A 2
O3C O 0.1842(15) 1.0627(15) 0.1355(10) 0.108(4) Uani 0.552(6) 1 d D U P A 1
O3D O 0.2160(18) 1.0442(18) 0.1117(14) 0.112(5) Uani 0.448(6) 1 d D U P A 2
O4C O 0.2254(14) 0.9259(11) 0.2996(9) 0.099(4) Uani 0.552(6) 1 d D U P A 1
O4D O 0.2898(13) 0.8923(14) 0.2744(11) 0.089(4) Uani 0.448(6) 1 d D U P A 2
O5C O 0.3651(12) 0.7341(12) 0.3258(10) 0.096(3) Uani 0.552(6) 1 d D U P A 1
O5D O 0.440(2) 0.721(2) 0.2910(17) 0.145(8) Uani 0.448(6) 1 d D U P A 2
O6C O 0.4137(14) 0.7867(15) 0.1739(12) 0.121(4) Uani 0.552(6) 1 d D U P A 1
O6D O 0.451(2) 0.782(2) 0.1212(16) 0.154(9) Uani 0.448(6) 1 d D U P A 2
N1 N 0.2341(5) 0.3972(5) 0.3704(4) 0.0356(16) Uani 1 1 d . . . . .
N2 N 0.4042(5) 0.3134(6) 0.2089(4) 0.0430(18) Uani 1 1 d . . . . .
N3 N 0.1381(15) 0.754(3) 0.231(2) 0.0390(16) Uani 0.552(6) 1 d . U P A 1
N3B N 0.1252(16) 0.761(4) 0.229(3) 0.0390(16) Uani 0.448(6) 1 d D U P A 2
C1 C 0.2325(5) 0.4402(6) 0.2995(5) 0.034(2) Uani 1 1 d . . . . .
C1C C 0.1681(15) 0.8757(14) 0.0103(15) 0.084(4) Uani 0.552(6) 1 d D U P A 1
H1CA H 0.1297 0.8453 0.0389 0.101 Uiso 0.552(6) 1 calc R . P A 1
H1CB H 0.1787 0.8638 -0.0386 0.101 Uiso 0.552(6) 1 calc R . P A 1
C1D C 0.196(2) 0.905(3) -0.021(2) 0.123(7) Uani 0.448(6) 1 d D U P A 2
H1DA H 0.1890 0.8820 -0.0616 0.148 Uiso 0.448(6) 1 calc R . P A 2
H1DB H 0.1864 0.9750 -0.0545 0.148 Uiso 0.448(6) 1 calc R . P A 2
C2 C 0.3304(6) 0.3906(7) 0.1983(5) 0.036(2) Uani 1 1 d . . . . .
C2C C 0.114(2) 0.9908(15) -0.0187(12) 0.100(3) Uani 0.552(6) 1 d D U P A 1
H2CA H 0.1531 1.0214 -0.0452 0.120 Uiso 0.552(6) 1 calc R . P A 1
H2CB H 0.0539 1.0250 -0.0599 0.120 Uiso 0.552(6) 1 calc R . P A 1
C2D C 0.1137(19) 0.916(2) 0.0212(18) 0.100(3) Uani 0.448(6) 1 d D U P A 2
H2DA H 0.0516 0.9555 -0.0193 0.120 Uiso 0.448(6) 1 calc R . P A 2
H2DB H 0.1233 0.8485 0.0632 0.120 Uiso 0.448(6) 1 calc R . P A 2
C3 C 0.0624(16) 0.6318(19) 0.1440(17) 0.0291(17) Uani 0.552(6) 1 d . U P A 1
C3B C 0.077(2) 0.616(2) 0.141(2) 0.0291(17) Uani 0.448(6) 1 d . U P A 2
C3C C 0.0706(17) 1.1062(15) 0.0266(15) 0.093(3) Uani 0.552(6) 1 d D U P A 1
H3CA H 0.0228 1.1345 0.0557 0.112 Uiso 0.552(6) 1 calc R . P A 1
H3CB H 0.0407 1.1474 -0.0339 0.112 Uiso 0.552(6) 1 calc R . P A 1
C3D C 0.146(2) 1.050(2) 0.0117(15) 0.093(3) Uani 0.448(6) 1 d D U P A 2
H3DA H 0.1107 1.0912 -0.0474 0.112 Uiso 0.448(6) 1 calc R . P A 2
H3DB H 0.2156 1.0202 0.0147 0.112 Uiso 0.448(6) 1 calc R . P A 2
C4 C 0.1097(13) 0.611(2) 0.0819(16) 0.0308(19) Uani 0.552(6) 1 d . U P A 1
H4 H 0.0884 0.5796 0.0559 0.037 Uiso 0.552(6) 1 calc R . P A 1
C4B C 0.1313(16) 0.598(2) 0.086(2) 0.0308(19) Uani 0.448(6) 1 d . U P A 2
H4B H 0.1175 0.5615 0.0602 0.037 Uiso 0.448(6) 1 calc R . P A 2
C4C C 0.155(2) 1.117(2) 0.0430(12) 0.104(5) Uani 0.552(6) 1 d D U P A 1
H4CA H 0.2066 1.0847 0.0188 0.125 Uiso 0.552(6) 1 calc R . P A 1
H4CB H 0.1361 1.1906 0.0202 0.125 Uiso 0.552(6) 1 calc R . P A 1
C4D C 0.114(2) 1.111(2) 0.0572(16) 0.106(5) Uani 0.448(6) 1 d D U P A 2
H4DA H 0.0656 1.1038 0.0879 0.127 Uiso 0.448(6) 1 calc R . P A 2
H4DB H 0.0946 1.1846 0.0226 0.127 Uiso 0.448(6) 1 calc R . P A 2
C5 C 0.196(2) 0.610(3) 0.067(2) 0.0312(19) Uani 0.552(6) 1 d . U P A 1
C5B C 0.210(3) 0.609(4) 0.066(3) 0.0312(19) Uani 0.448(6) 1 d . U P A 2
C5C C 0.1401(17) 1.0955(17) 0.1915(12) 0.099(5) Uani 0.552(6) 1 d D U P A 1
H5CA H 0.0824 1.0893 0.1968 0.119 Uiso 0.552(6) 1 calc R . P A 1
H5CB H 0.1212 1.1682 0.1720 0.119 Uiso 0.552(6) 1 calc R . P A 1
C5D C 0.221(2) 1.074(2) 0.1745(15) 0.118(7) Uani 0.448(6) 1 d D U P A 2
H5DA H 0.1578 1.1044 0.1866 0.142 Uiso 0.448(6) 1 calc R . P A 2
H5DB H 0.2400 1.1274 0.1532 0.142 Uiso 0.448(6) 1 calc R . P A 2
C6 C 0.255(2) 0.619(3) 0.1133(19) 0.0321(17) Uani 0.552(6) 1 d . U P A 1
H6 H 0.3204 0.5937 0.1038 0.039 Uiso 0.552(6) 1 calc R . P A 1
C6B C 0.263(3) 0.623(3) 0.121(2) 0.0321(17) Uani 0.448(6) 1 d . U P A 2
H6B H 0.3313 0.6004 0.1186 0.039 Uiso 0.448(6) 1 calc R . P A 2
C6C C 0.2127(18) 1.0266(14) 0.2748(13) 0.089(5) Uani 0.552(6) 1 d D U P A 1
H6CA H 0.2735 1.0260 0.2688 0.107 Uiso 0.552(6) 1 calc R . P A 1
H6CB H 0.1884 1.0498 0.3163 0.107 Uiso 0.552(6) 1 calc R . P A 1
C6D C 0.293(2) 0.9834(18) 0.2531(16) 0.094(7) Uani 0.448(6) 1 d D U P A 2
H6DA H 0.3573 0.9705 0.2466 0.113 Uiso 0.448(6) 1 calc R . P A 2
H6DB H 0.2806 1.0000 0.2996 0.113 Uiso 0.448(6) 1 calc R . P A 2
C7 C 0.250(2) 0.626(3) 0.190(3) 0.0347(17) Uani 0.552(6) 1 d . U P A 1
C7B C 0.237(3) 0.636(4) 0.188(3) 0.0347(17) Uani 0.448(6) 1 d . U P A 2
C7C C 0.295(2) 0.8556(15) 0.3783(13) 0.110(6) Uani 0.552(6) 1 d D U P A 1
H7CA H 0.2665 0.8665 0.4237 0.132 Uiso 0.552(6) 1 calc R . P A 1
H7CB H 0.3503 0.8659 0.3764 0.132 Uiso 0.552(6) 1 calc R . P A 1
C7D C 0.3792(16) 0.816(2) 0.3378(13) 0.109(5) Uani 0.448(6) 1 d D U P A 2
H7DA H 0.3804 0.7508 0.3724 0.131 Uiso 0.448(6) 1 calc R . P A 2
H7DB H 0.3907 0.8419 0.3743 0.131 Uiso 0.448(6) 1 calc R . P A 2
C8 C 0.1475(5) 0.6951(6) 0.1954(4) 0.0312(14) Uani 1 1 d D U . . .
C8C C 0.3257(18) 0.7471(16) 0.3928(14) 0.101(4) Uani 0.552(6) 1 d D U P A 1
H8CA H 0.3739 0.6955 0.4463 0.122 Uiso 0.552(6) 1 calc R . P A 1
H8CB H 0.2701 0.7370 0.3957 0.122 Uiso 0.552(6) 1 calc R . P A 1
C8D C 0.4554(16) 0.803(2) 0.2807(18) 0.115(7) Uani 0.448(6) 1 d D U P A 2
H8DA H 0.4328 0.8600 0.2230 0.138 Uiso 0.448(6) 1 calc R . P A 2
H8DB H 0.5203 0.7804 0.3074 0.138 Uiso 0.448(6) 1 calc R . P A 2
C9 C 0.0687(5) 0.6916(6) 0.1739(4) 0.0299(14) Uani 1 1 d D U . . .
C9C C 0.4532(16) 0.735(2) 0.3258(15) 0.096(3) Uani 0.552(6) 1 d D U P A 1
H9CA H 0.5015 0.6746 0.3769 0.115 Uiso 0.552(6) 1 calc R . P A 1
H9CB H 0.4433 0.7976 0.3266 0.115 Uiso 0.552(6) 1 calc R . P A 1
C9D C 0.501(3) 0.652(2) 0.2646(18) 0.172(10) Uani 0.448(6) 1 d D U P A 2
H9DA H 0.4681 0.6203 0.2516 0.206 Uiso 0.448(6) 1 calc R . P A 2
H9DB H 0.5580 0.5961 0.3106 0.206 Uiso 0.448(6) 1 calc R . P A 2
C10C C 0.4902(19) 0.731(2) 0.2494(13) 0.109(6) Uani 0.552(6) 1 d D U P A 1
H10A H 0.5317 0.7619 0.2381 0.131 Uiso 0.552(6) 1 calc R . P A 1
H10B H 0.5296 0.6588 0.2620 0.131 Uiso 0.552(6) 1 calc R . P A 1
C10D C 0.532(2) 0.703(3) 0.1883(18) 0.150(8) Uani 0.448(6) 1 d D U P A 2
H10C H 0.5670 0.7327 0.2013 0.181 Uiso 0.448(6) 1 calc R . P A 2
H10D H 0.5756 0.6513 0.1721 0.181 Uiso 0.448(6) 1 calc R . P A 2
C11C C 0.434(2) 0.758(3) 0.1079(17) 0.135(8) Uani 0.552(6) 1 d D U P A 1
H11A H 0.4569 0.6842 0.1302 0.162 Uiso 0.552(6) 1 calc R . P A 1
H11B H 0.4835 0.7724 0.0842 0.162 Uiso 0.552(6) 1 calc R . P A 1
C11D C 0.4555(19) 0.737(2) 0.067(2) 0.131(9) Uani 0.448(6) 1 d D U P A 2
H11C H 0.4537 0.6728 0.0970 0.157 Uiso 0.448(6) 1 calc R . P A 2
H11D H 0.5149 0.7216 0.0471 0.157 Uiso 0.448(6) 1 calc R . P A 2
C12 C -0.0042(8) 0.8657(10) 0.2649(9) 0.0355(19) Uani 0.552(6) 1 d . U P A 1
C11 C 0.0444(7) 0.7979(12) 0.2340(11) 0.0335(17) Uani 0.552(6) 1 d G U P A 1
C10 C -0.0029(8) 0.7643(13) 0.2017(11) 0.0325(17) Uani 0.552(6) 1 d G U P A 1
C15 C -0.0989(8) 0.7984(11) 0.2003(9) 0.033(2) Uani 0.552(6) 1 d G U P A 1
H15 H -0.1312 0.7754 0.1782 0.039 Uiso 0.552(6) 1 calc R . P A 1
C14 C -0.1475(6) 0.8662(9) 0.2313(8) 0.034(2) Uani 0.552(6) 1 d G U P A 1
H14 H -0.2131 0.8895 0.2304 0.041 Uiso 0.552(6) 1 calc R . P A 1
C13 C -0.1002(7) 0.8998(9) 0.2636(8) 0.036(2) Uani 0.552(6) 1 d G U P A 1
H13 H -0.1334 0.9461 0.2847 0.044 Uiso 0.552(6) 1 calc R . P A 1
C12B C -0.0313(10) 0.8610(12) 0.2583(10) 0.0355(19) Uani 0.448(6) 1 d . U P A 2
C11B C 0.0280(8) 0.7933(16) 0.2306(13) 0.0335(17) Uani 0.448(6) 1 d DG U P A 2
C10B C -0.0089(10) 0.7562(16) 0.1926(14) 0.0325(17) Uani 0.448(6) 1 d G U P A 2
C15B C -0.1051(10) 0.7866(14) 0.1822(12) 0.033(2) Uani 0.448(6) 1 d G U P A 2
H15B H -0.1303 0.7612 0.1562 0.039 Uiso 0.448(6) 1 calc R . P A 2
C14B C -0.1644(8) 0.8543(12) 0.2099(10) 0.034(2) Uani 0.448(6) 1 d G U P A 2
H14B H -0.2302 0.8751 0.2028 0.041 Uiso 0.448(6) 1 calc R . P A 2
C13B C -0.1275(9) 0.8915(11) 0.2479(9) 0.036(2) Uani 0.448(6) 1 d G U P A 2
H13B H -0.1681 0.9377 0.2668 0.044 Uiso 0.448(6) 1 calc R . P A 2
C12C C 0.3418(17) 0.822(3) 0.0408(17) 0.122(8) Uani 0.552(6) 1 d D U P A 1
H12A H 0.3297 0.8933 0.0101 0.146 Uiso 0.552(6) 1 calc R . P A 1
H12B H 0.3522 0.7947 0.0007 0.146 Uiso 0.552(6) 1 calc R . P A 1
C12D C 0.368(2) 0.818(3) -0.0062(19) 0.140(8) Uani 0.448(6) 1 d D U P A 2
H12C H 0.3735 0.8798 -0.0382 0.167 Uiso 0.448(6) 1 calc R . P A 2
H12D H 0.3656 0.7901 -0.0441 0.167 Uiso 0.448(6) 1 calc R . P A 2
C16 C -0.0156(14) 0.6048(17) 0.1595(17) 0.035(3) Uani 0.552(6) 1 d . U P A 1
H16A H -0.0008 0.5477 0.1482 0.052 Uiso 0.552(6) 1 calc GR . P A 1
H16B H -0.0767 0.6647 0.1226 0.052 Uiso 0.552(6) 1 calc GR . P A 1
H16C H -0.0197 0.5846 0.2177 0.052 Uiso 0.552(6) 1 calc GR . P A 1
C16B C 0.0046(19) 0.579(2) 0.155(2) 0.035(3) Uani 0.448(6) 1 d . U P A 2
H16D H 0.0287 0.5171 0.1487 0.052 Uiso 0.448(6) 1 calc GR . P A 2
H16E H -0.0562 0.6331 0.1148 0.052 Uiso 0.448(6) 1 calc GR . P A 2
H16F H -0.0049 0.5627 0.2120 0.052 Uiso 0.448(6) 1 calc GR . P A 2
C17 C 0.2288(19) 0.590(3) -0.0051(16) 0.036(3) Uani 0.552(6) 1 d . U P A 1
H17A H 0.2981 0.5595 0.0038 0.054 Uiso 0.552(6) 1 calc GR . P A 1
H17B H 0.1976 0.6543 -0.0576 0.054 Uiso 0.552(6) 1 calc GR . P A 1
H17C H 0.2114 0.5416 -0.0079 0.054 Uiso 0.552(6) 1 calc GR . P A 1
C17B C 0.248(2) 0.597(3) -0.007(2) 0.036(3) Uani 0.448(6) 1 d . U P A 2
H17D H 0.3145 0.5409 0.0135 0.054 Uiso 0.448(6) 1 calc GR . P A 2
H17E H 0.2440 0.6608 -0.0474 0.054 Uiso 0.448(6) 1 calc GR . P A 2
H17F H 0.2098 0.5803 -0.0331 0.054 Uiso 0.448(6) 1 calc GR . P A 2
C18 C 0.3313(16) 0.5991(15) 0.2482(15) 0.041(4) Uani 0.552(6) 1 d . U P A 1
H18A H 0.3154 0.5911 0.3019 0.061 Uiso 0.552(6) 1 calc GR . P A 1
H18B H 0.3469 0.6540 0.2251 0.061 Uiso 0.552(6) 1 calc GR . P A 1
H18C H 0.3864 0.5345 0.2564 0.061 Uiso 0.552(6) 1 calc GR . P A 1
C18B C 0.320(2) 0.634(2) 0.234(2) 0.041(4) Uani 0.448(6) 1 d . U P A 2
H18D H 0.3192 0.6987 0.2020 0.061 Uiso 0.448(6) 1 calc GR . P A 2
H18E H 0.3813 0.5765 0.2396 0.061 Uiso 0.448(6) 1 calc GR . P A 2
H18F H 0.3113 0.6250 0.2898 0.061 Uiso 0.448(6) 1 calc GR . P A 2
C19 C 0.0442(13) 0.9011(12) 0.3077(10) 0.038(3) Uani 0.552(6) 1 d . U P A 1
C19B C 0.0027(16) 0.8972(16) 0.3081(13) 0.038(3) Uani 0.448(6) 1 d . U P A 2
C20 C 0.1110(13) 0.8272(12) 0.3856(10) 0.044(4) Uani 0.552(6) 1 d . U P A 1
C20B C 0.0628(17) 0.8266(15) 0.3900(13) 0.044(4) Uani 0.448(6) 1 d . U P A 2
C21 C 0.1546(13) 0.8567(12) 0.4257(10) 0.050(4) Uani 0.552(6) 1 d . U P A 1
H21 H 0.1983 0.8069 0.4783 0.060 Uiso 0.552(6) 1 calc R . P A 1
C21B C 0.0803(15) 0.8642(15) 0.4406(12) 0.045(4) Uani 0.448(6) 1 d . U P A 2
H21B H 0.1167 0.8168 0.4965 0.054 Uiso 0.448(6) 1 calc R . P A 2
C22 C 0.1361(14) 0.9588(13) 0.3907(11) 0.061(5) Uani 0.552(6) 1 d . U P A 1
C22B C 0.0465(15) 0.9674(16) 0.4119(13) 0.049(5) Uani 0.448(6) 1 d . U P A 2
C23 C 0.0705(14) 1.0272(13) 0.3184(11) 0.059(5) Uani 0.552(6) 1 d . U P A 1
H23 H 0.0543 1.0971 0.2953 0.071 Uiso 0.552(6) 1 calc R . P A 1
C23B C -0.0073(16) 1.0333(16) 0.3334(13) 0.053(5) Uani 0.448(6) 1 d . U P A 2
H23B H -0.0299 1.1043 0.3134 0.064 Uiso 0.448(6) 1 calc R . P A 2
C24 C 0.0246(14) 1.0009(12) 0.2751(10) 0.044(4) Uani 0.552(6) 1 d . U P A 1
C24B C -0.0323(14) 1.0038(14) 0.2789(11) 0.035(4) Uani 0.448(6) 1 d . U P A 2
C25 C 0.1384(18) 0.7159(15) 0.4252(15) 0.055(7) Uani 0.552(6) 1 d . U P A 1
H25A H 0.0837 0.7091 0.4422 0.082 Uiso 0.552(6) 1 calc GR . P A 1
H25B H 0.1914 0.6759 0.4743 0.082 Uiso 0.552(6) 1 calc GR . P A 1
H25C H 0.1580 0.6902 0.3850 0.082 Uiso 0.552(6) 1 calc GR . P A 1
C25B C 0.098(2) 0.7147(18) 0.4239(17) 0.041(6) Uani 0.448(6) 1 d . U P A 2
H25D H 0.1405 0.6766 0.4795 0.062 Uiso 0.448(6) 1 calc GR . P A 2
H25E H 0.1338 0.6909 0.3868 0.062 Uiso 0.448(6) 1 calc GR . P A 2
H25F H 0.0443 0.7031 0.4276 0.062 Uiso 0.448(6) 1 calc GR . P A 2
C26 C 0.189(2) 0.9846(16) 0.4351(15) 0.106(10) Uani 0.552(6) 1 d . U P A 1
H26A H 0.1643 1.0588 0.4054 0.159 Uiso 0.552(6) 1 calc GR . P A 1
H26B H 0.2566 0.9476 0.4370 0.159 Uiso 0.552(6) 1 calc GR . P A 1
H26C H 0.1795 0.9645 0.4920 0.159 Uiso 0.552(6) 1 calc GR . P A 1
C26B C 0.067(2) 1.0057(19) 0.4695(16) 0.089(9) Uani 0.448(6) 1 d . U P A 2
H26D H 0.1076 1.0350 0.4481 0.134 Uiso 0.448(6) 1 calc GR . P A 2
H26E H 0.0994 0.9479 0.5259 0.134 Uiso 0.448(6) 1 calc GR . P A 2
H26F H 0.0067 1.0584 0.4710 0.134 Uiso 0.448(6) 1 calc GR . P A 2
C27 C -0.0477(16) 1.0830(14) 0.1938(12) 0.054(6) Uani 0.552(6) 1 d . U P A 1
H27A H -0.0324 1.0606 0.1512 0.080 Uiso 0.552(6) 1 calc GR . P A 1
H27B H -0.0465 1.1468 0.1760 0.080 Uiso 0.552(6) 1 calc GR . P A 1
H27C H -0.1114 1.0951 0.2012 0.080 Uiso 0.552(6) 1 calc GR . P A 1
C27B C -0.0935(18) 1.0821(18) 0.1923(15) 0.048(6) Uani 0.448(6) 1 d . U P A 2
H27D H -0.1604 1.1026 0.1927 0.072 Uiso 0.448(6) 1 calc GR . P A 2
H27E H -0.0738 1.0523 0.1546 0.072 Uiso 0.448(6) 1 calc GR . P A 2
H27F H -0.0861 1.1425 0.1731 0.072 Uiso 0.448(6) 1 calc GR . P A 2
C28 C 0.2507(6) 0.3391(6) 0.4556(5) 0.035(2) Uani 1 1 d . . . . .
C29 C 0.1772(6) 0.3255(6) 0.4899(5) 0.047(2) Uani 1 1 d . . . . .
C30 C 0.1983(8) 0.2618(7) 0.5762(6) 0.063(3) Uani 1 1 d . . . . .
H30 H 0.1498 0.2522 0.6010 0.076 Uiso 1 1 calc R . . . .
C31 C 0.2892(8) 0.2123(8) 0.6262(6) 0.066(3) Uani 1 1 d . . . . .
H31 H 0.3032 0.1671 0.6841 0.079 Uiso 1 1 calc R . . . .
C32 C 0.3582(8) 0.2295(8) 0.5909(5) 0.058(3) Uani 1 1 d . . . . .
H32 H 0.4195 0.1970 0.6254 0.070 Uiso 1 1 calc R . . . .
C33 C 0.3409(6) 0.2927(7) 0.5065(5) 0.043(2) Uani 1 1 d . . . . .
C34 C 0.0790(6) 0.3782(7) 0.4375(5) 0.048(2) Uani 1 1 d . . . . .
C35 C 0.0428(8) 0.3236(8) 0.4292(7) 0.069(3) Uani 1 1 d . . . . .
C36 C -0.0499(9) 0.3750(9) 0.3830(8) 0.087(4) Uani 1 1 d . . . . .
H36 H -0.0747 0.3360 0.3767 0.104 Uiso 1 1 calc R . . . .
C37 C -0.1069(8) 0.4791(9) 0.3462(7) 0.078(4) Uani 1 1 d . . . . .
C38 C -0.0713(7) 0.5339(8) 0.3559(6) 0.058(3) Uani 1 1 d . . . . .
H38 H -0.1103 0.6065 0.3312 0.069 Uiso 1 1 calc R . . . .
C39 C 0.0225(7) 0.4857(7) 0.4019(5) 0.052(3) Uani 1 1 d . . . . .
C40 C 0.0996(9) 0.2057(8) 0.4699(9) 0.096(4) Uani 1 1 d . . . . .
H40A H 0.1668 0.1826 0.4688 0.144 Uiso 1 1 calc GR . . . .
H40B H 0.0741 0.1830 0.4390 0.144 Uiso 1 1 calc GR . . . .
H40C H 0.0943 0.1765 0.5278 0.144 Uiso 1 1 calc GR . . . .
C41 C -0.2092(8) 0.5344(11) 0.2964(10) 0.122(6) Uani 1 1 d . . . . .
H41A H -0.2403 0.6075 0.2809 0.183 Uiso 1 1 calc GR . . . .
H41B H -0.2443 0.5043 0.3306 0.183 Uiso 1 1 calc GR . . . .
H41C H -0.2086 0.5270 0.2459 0.183 Uiso 1 1 calc GR . . . .
C42 C 0.0568(7) 0.5522(7) 0.4084(5) 0.051(2) Uani 1 1 d . . . . .
H42A H 0.1008 0.5155 0.4628 0.077 Uiso 1 1 calc GR . . . .
H42B H 0.0023 0.6157 0.4026 0.077 Uiso 1 1 calc GR . . . .
H42C H 0.0898 0.5689 0.3641 0.077 Uiso 1 1 calc GR . . . .
C43 C 0.4138(6) 0.3160(7) 0.4712(5) 0.046(2) Uani 1 1 d . . . . .
C44 C 0.4082(7) 0.4067(8) 0.4606(6) 0.064(3) Uani 1 1 d . . . . .
C45 C 0.4783(10) 0.4290(10) 0.4300(8) 0.084(4) Uani 1 1 d . . . . .
H45 H 0.4749 0.4902 0.4238 0.101 Uiso 1 1 calc R . . . .
C46 C 0.5516(9) 0.3658(12) 0.4087(8) 0.082(4) Uani 1 1 d . . . . .
C47 C 0.5554(8) 0.2777(11) 0.4184(6) 0.073(4) Uani 1 1 d . . . . .
H47 H 0.6055 0.2338 0.4029 0.088 Uiso 1 1 calc R . . . .
C48 C 0.4893(7) 0.2500(8) 0.4500(6) 0.054(3) Uani 1 1 d . . . . .
C49 C 0.3292(9) 0.4805(9) 0.4812(9) 0.088(4) Uani 1 1 d . . . . .
H49A H 0.2680 0.5053 0.4470 0.132 Uiso 1 1 calc GR . . . .
H49B H 0.3378 0.5388 0.4698 0.132 Uiso 1 1 calc GR . . . .
H49C H 0.3300 0.4457 0.5403 0.132 Uiso 1 1 calc GR . . . .
C50 C 0.6242(11) 0.3953(14) 0.3716(10) 0.124(6) Uani 1 1 d . . . . .
H50A H 0.6888 0.3368 0.4010 0.186 Uiso 1 1 calc GR . . . .
H50B H 0.6165 0.4539 0.3779 0.186 Uiso 1 1 calc GR . . . .
H50C H 0.6139 0.4142 0.3123 0.186 Uiso 1 1 calc GR . . . .
C51 C 0.4987(8) 0.1518(10) 0.4616(8) 0.080(4) Uani 1 1 d . . . . .
H51A H 0.5573 0.0938 0.5035 0.120 Uiso 1 1 calc GR . . . .
H51B H 0.5011 0.1500 0.4085 0.120 Uiso 1 1 calc GR . . . .
H51C H 0.4437 0.1471 0.4803 0.120 Uiso 1 1 calc GR . . . .
C52 C 0.4367(8) 0.2280(7) 0.1947(5) 0.055(3) Uani 1 1 d . . . . .
C53 C 0.5348(8) 0.1717(7) 0.2004(6) 0.062(3) Uani 1 1 d . . . . .
C54 C 0.5690(11) 0.0907(9) 0.1830(7) 0.095(5) Uani 1 1 d . . . . .
H54 H 0.6343 0.0561 0.1826 0.114 Uiso 1 1 calc R . . . .
C55 C 0.5095(16) 0.0587(12) 0.1661(10) 0.138(8) Uani 1 1 d . . . . .
H55 H 0.5341 0.0007 0.1570 0.166 Uiso 1 1 calc R . . . .
C56 C 0.4136(14) 0.1136(10) 0.1628(9) 0.122(7) Uani 1 1 d . . . . .
H56 H 0.3723 0.0922 0.1516 0.146 Uiso 1 1 calc R . . . .
C57 C 0.3767(9) 0.1976(8) 0.1753(6) 0.069(3) Uani 1 1 d . . . . .
C58 C 0.6022(8) 0.2022(7) 0.2216(6) 0.066(3) Uani 1 1 d . . . . .
C59 C 0.6765(7) 0.1329(8) 0.2955(6) 0.066(3) Uani 1 1 d . . . . .
C60 C 0.7427(9) 0.1578(11) 0.3134(8) 0.096(5) Uani 1 1 d . . . . .
H60 H 0.7910 0.1109 0.3638 0.115 Uiso 1 1 calc R . . . .
C61 C 0.7404(10) 0.2459(13) 0.2617(10) 0.122(6) Uani 1 1 d . . . . .
C62 C 0.6670(10) 0.3163(10) 0.1903(10) 0.102(5) Uani 1 1 d . . . . .
H62 H 0.6626 0.3803 0.1555 0.122 Uiso 1 1 calc R . . . .
C63 C 0.5976(9) 0.2957(9) 0.1673(8) 0.084(4) Uani 1 1 d . . . . .
C64 C 0.6854(7) 0.0344(8) 0.3588(6) 0.075(4) Uani 1 1 d . . . . .
H64A H 0.6218 0.0426 0.3602 0.112 Uiso 1 1 calc GR . . . .
H64B H 0.7171 0.0157 0.4138 0.112 Uiso 1 1 calc GR . . . .
H64C H 0.7231 -0.0199 0.3440 0.112 Uiso 1 1 calc GR . . . .
C65 C 0.8134(11) 0.2741(15) 0.2829(14) 0.180(10) Uani 1 1 d . . . . .
H65A H 0.8739 0.2363 0.2708 0.271 Uiso 1 1 calc GR . . . .
H65B H 0.8239 0.2554 0.3422 0.271 Uiso 1 1 calc GR . . . .
H65C H 0.7881 0.3481 0.2491 0.271 Uiso 1 1 calc GR . . . .
C66 C 0.5236(10) 0.3721(8) 0.0877(7) 0.108(5) Uani 1 1 d . . . . .
H66A H 0.4991 0.3376 0.0700 0.162 Uiso 1 1 calc GR . . . .
H66B H 0.5516 0.4033 0.0447 0.162 Uiso 1 1 calc GR . . . .
H66C H 0.4712 0.4257 0.0961 0.162 Uiso 1 1 calc GR . . . .
C67 C 0.2721(9) 0.2522(8) 0.1697(7) 0.069(3) Uani 1 1 d . . . . .
C68 C 0.2078(11) 0.3149(8) 0.0899(6) 0.073(4) Uani 1 1 d . . . . .
C69 C 0.1119(11) 0.3558(9) 0.0860(8) 0.084(4) Uani 1 1 d . . . . .
H69 H 0.0689 0.3947 0.0329 0.101 Uiso 1 1 calc R . . . .
C70 C 0.0751(9) 0.3425(9) 0.1565(8) 0.077(4) Uani 1 1 d . . . . .
C71 C 0.1415(9) 0.2827(9) 0.2334(7) 0.079(4) Uani 1 1 d . . . . .
H71 H 0.1187 0.2714 0.2828 0.094 Uiso 1 1 calc R . . . .
C72 C 0.2358(9) 0.2406(9) 0.2405(7) 0.070(3) Uani 1 1 d . . . . .
C73 C 0.2448(11) 0.3327(9) 0.0116(7) 0.097(5) Uani 1 1 d . . . . .
H73A H 0.2952 0.3485 0.0157 0.145 Uiso 1 1 calc GR . . . .
H73B H 0.1926 0.3905 -0.0368 0.145 Uiso 1 1 calc GR . . . .
H73C H 0.2707 0.2707 0.0051 0.145 Uiso 1 1 calc GR . . . .
C74 C -0.0287(10) 0.3826(11) 0.1500(9) 0.112(6) Uani 1 1 d . . . . .
H74A H -0.0640 0.4376 0.0930 0.168 Uiso 1 1 calc GR . . . .
H74B H -0.0485 0.4098 0.1893 0.168 Uiso 1 1 calc GR . . . .
H74C H -0.0421 0.3269 0.1633 0.168 Uiso 1 1 calc GR . . . .
C75 C 0.3050(8) 0.1762(9) 0.3267(6) 0.073(3) Uani 1 1 d . . . . .
H75A H 0.3583 0.1136 0.3298 0.109 Uiso 1 1 calc GR . . . .
H75B H 0.2715 0.1575 0.3700 0.109 Uiso 1 1 calc GR . . . .
H75C H 0.3293 0.2164 0.3353 0.109 Uiso 1 1 calc GR . . . .
O1S O 0.474(5) 1.048(6) -0.027(5) 0.181(9) Uani 0.5 1 d D U P B -1
C1S C 0.628(5) 0.905(9) 0.049(9) 0.181(9) Uani 0.5 1 d D U P B -1
H1SA H 0.6633 0.8345 0.0953 0.272 Uiso 0.5 1 calc R . P B -1
H1SB H 0.6448 0.9055 -0.0027 0.272 Uiso 0.5 1 calc R . P B -1
H1SC H 0.6447 0.9487 0.0608 0.272 Uiso 0.5 1 calc R . P B -1
C2S C 0.520(6) 0.946(7) 0.040(6) 0.181(9) Uani 0.5 1 d D U P B -1
H2SA H 0.5015 0.9032 0.0280 0.217 Uiso 0.5 1 calc R . P B -1
H2SB H 0.5014 0.9467 0.0918 0.217 Uiso 0.5 1 calc R . P B -1
C3S C 0.376(5) 1.085(9) -0.041(10) 0.181(9) Uani 0.5 1 d D U P B -1
H3SA H 0.3515 1.0917 0.0077 0.217 Uiso 0.5 1 calc R . P B -1
H3SB H 0.3593 1.0403 -0.0517 0.217 Uiso 0.5 1 calc R . P B -1
C4S C 0.335(3) 1.191(4) -0.118(3) 0.181(9) Uani 0.5 1 d D U P B -1
H4SA H 0.2658 1.2251 -0.1334 0.272 Uiso 0.5 1 calc R . P B -1
H4SB H 0.3536 1.2334 -0.1057 0.272 Uiso 0.5 1 calc R . P B -1
H4SC H 0.3613 1.1825 -0.1645 0.272 Uiso 0.5 1 calc R . P B -1

loop_
_atom_site_aniso_label
_atom_site_aniso_U_11
_atom_site_aniso_U_22
_atom_site_aniso_U_33
_atom_site_aniso_U_23
_atom_site_aniso_U_13
_atom_site_aniso_U_12
Fe1 0.0281(7) 0.0368(7) 0.0237(6) -0.0103(5) 0.0045(5) -0.0110(5)
Na1B 0.106(5) 0.078(3) 0.068(3) -0.019(2) 0.006(3) -0.065(4)
Na1 0.106(5) 0.078(3) 0.068(3) -0.019(2) 0.006(3) -0.065(4)
O1C 0.114(6) 0.077(6) 0.061(5) -0.014(4) 0.013(4) -0.065(5)
O1D 0.186(10) 0.125(16) 0.146(13) -0.067(13) 0.041(8) -0.093(9)
O2C 0.126(7) 0.081(5) 0.069(3) -0.019(3) 0.000(4) -0.061(5)
O2D 0.126(7) 0.081(5) 0.069(3) -0.019(3) 0.000(4) -0.061(5)
O3C 0.147(9) 0.087(6) 0.077(5) -0.021(4) -0.003(5) -0.065(6)
O3D 0.167(11) 0.097(7) 0.073(6) -0.016(5) 0.002(6) -0.088(8)
O4C 0.131(9) 0.081(5) 0.073(5) -0.021(4) -0.007(5) -0.060(5)
O4D 0.106(9) 0.098(7) 0.066(6) -0.027(5) 0.005(5) -0.063(7)
O5C 0.115(6) 0.085(6) 0.089(5) -0.025(4) 0.000(4) -0.065(5)
O5D 0.178(16) 0.151(13) 0.108(14) -0.068(12) 0.021(13) -0.078(12)
O6C 0.130(6) 0.137(9) 0.101(5) -0.042(6) 0.018(4) -0.085(6)
O6D 0.219(16) 0.149(14) 0.139(12) -0.107(11) 0.040(10) -0.092(12)
N1 0.033(4) 0.035(4) 0.029(5) -0.011(4) 0.004(3) -0.013(3)
N2 0.048(5) 0.042(5) 0.029(4) -0.014(3) 0.012(3) -0.017(4)
N3 0.044(3) 0.035(3) 0.031(3) -0.015(3) 0.005(3) -0.015(3)
N3B 0.044(3) 0.035(3) 0.031(3) -0.015(3) 0.005(3) -0.015(3)
C1 0.023(4) 0.038(5) 0.034(6) -0.014(4) 0.002(4) -0.012(4)
C1C 0.114(7) 0.080(7) 0.063(7) -0.018(5) 0.013(5) -0.066(6)
C1D 0.185(10) 0.102(15) 0.116(11) -0.050(11) 0.046(8) -0.098(9)
C2 0.030(5) 0.044(6) 0.022(4) -0.012(4) 0.008(4) -0.012(5)
C2C 0.148(8) 0.080(6) 0.065(5) -0.017(4) 0.003(4) -0.069(5)
C2D 0.148(8) 0.080(6) 0.065(5) -0.017(4) 0.003(4) -0.069(5)
C3 0.027(3) 0.027(4) 0.025(3) -0.009(3) 0.003(2) -0.010(3)
C3B 0.027(3) 0.027(4) 0.025(3) -0.009(3) 0.003(2) -0.010(3)
C3C 0.127(8) 0.079(5) 0.063(5) -0.015(4) -0.001(4) -0.061(5)
C3D 0.127(8) 0.079(5) 0.063(5) -0.015(4) -0.001(4) -0.061(5)
C4 0.027(4) 0.029(4) 0.026(3) -0.010(3) 0.004(2) -0.010(3)
C4B 0.027(4) 0.029(4) 0.026(3) -0.010(3) 0.004(2) -0.010(3)
C4C 0.134(11) 0.090(9) 0.078(6) -0.016(5) -0.004(5) -0.070(8)
C4D 0.157(11) 0.090(7) 0.071(7) -0.022(5) 0.010(6) -0.078(7)
C5 0.027(4) 0.032(4) 0.025(2) -0.011(2) 0.004(2) -0.011(3)
C5B 0.027(4) 0.032(4) 0.025(2) -0.011(2) 0.004(2) -0.011(3)
C5C 0.129(10) 0.082(7) 0.078(6) -0.019(5) -0.007(6) -0.064(7)
C5D 0.156(16) 0.107(8) 0.087(7) -0.028(6) -0.003(8) -0.079(8)
C6 0.026(4) 0.034(4) 0.027(3) -0.012(2) 0.004(2) -0.010(3)
C6B 0.026(4) 0.034(4) 0.027(3) -0.012(2) 0.004(2) -0.010(3)
C6C 0.108(13) 0.080(6) 0.076(6) -0.022(5) 0.000(6) -0.057(7)
C6D 0.111(14) 0.104(8) 0.076(7) -0.035(6) 0.015(8) -0.069(8)
C7 0.033(3) 0.036(4) 0.028(3) -0.013(3) 0.005(2) -0.013(3)
C7B 0.033(3) 0.036(4) 0.028(3) -0.013(3) 0.005(2) -0.013(3)
C7C 0.145(13) 0.084(7) 0.077(6) -0.019(5) -0.015(7) -0.057(6)
C7D 0.118(9) 0.118(9) 0.076(7) -0.039(6) -0.005(6) -0.056(7)
C8 0.033(2) 0.029(3) 0.021(3) -0.007(3) 0.004(2) -0.013(2)
C8C 0.118(9) 0.087(7) 0.084(6) -0.022(5) -0.003(6) -0.057(7)
C8D 0.112(10) 0.130(13) 0.067(12) -0.037(10) -0.013(8) -0.043(9)
C9 0.033(2) 0.027(3) 0.022(3) -0.007(3) 0.005(2) -0.012(2)
C9C 0.115(6) 0.085(6) 0.089(5) -0.025(4) 0.000(4) -0.065(5)
C9D 0.21(2) 0.171(13) 0.146(13) -0.091(11) 0.048(12) -0.090(11)
C10C 0.125(7) 0.104(14) 0.103(6) -0.036(7) 0.014(5) -0.073(7)
C10D 0.209(15) 0.155(17) 0.133(12) -0.099(11) 0.043(10) -0.098(12)
C11C 0.130(8) 0.173(19) 0.116(8) -0.065(11) 0.024(6) -0.090(8)
C11D 0.192(12) 0.136(15) 0.125(13) -0.096(13) 0.049(9) -0.097(10)
C12 0.045(4) 0.028(3) 0.026(3) -0.009(3) 0.007(3) -0.016(3)
C11 0.043(3) 0.024(3) 0.020(3) -0.004(3) 0.003(3) -0.013(2)
C10 0.037(2) 0.026(3) 0.022(4) -0.007(3) 0.005(2) -0.011(2)
C15 0.038(3) 0.026(4) 0.023(6) -0.008(4) 0.006(3) -0.011(2)
C14 0.039(4) 0.027(4) 0.027(6) -0.011(4) 0.009(3) -0.013(3)
C13 0.045(4) 0.029(4) 0.028(5) -0.011(4) 0.008(3) -0.016(3)
C12B 0.045(4) 0.028(3) 0.026(3) -0.009(3) 0.007(3) -0.016(3)
C11B 0.043(3) 0.024(3) 0.020(3) -0.004(3) 0.003(3) -0.013(2)
C10B 0.037(2) 0.026(3) 0.022(4) -0.007(3) 0.005(2) -0.011(2)
C15B 0.038(3) 0.026(4) 0.023(6) -0.008(4) 0.006(3) -0.011(2)
C14B 0.039(4) 0.027(4) 0.027(6) -0.011(4) 0.009(3) -0.013(3)
C13B 0.045(4) 0.029(4) 0.028(5) -0.011(4) 0.008(3) -0.016(3)
C12C 0.129(7) 0.16(2) 0.095(7) -0.051(9) 0.033(5) -0.100(9)
C12D 0.193(10) 0.142(18) 0.139(13) -0.088(12) 0.045(8) -0.107(10)
C16 0.031(5) 0.033(8) 0.040(5) -0.019(5) 0.012(4) -0.015(6)
C16B 0.031(5) 0.033(8) 0.040(5) -0.019(5) 0.012(4) -0.015(6)
C17 0.033(7) 0.041(6) 0.029(3) -0.016(3) 0.008(3) -0.016(5)
C17B 0.033(7) 0.041(6) 0.029(3) -0.016(3) 0.008(3) -0.016(5)
C18 0.036(4) 0.039(9) 0.035(6) -0.014(7) 0.000(3) -0.014(5)
C18B 0.036(4) 0.039(9) 0.035(6) -0.014(7) 0.000(3) -0.014(5)
C19 0.043(6) 0.031(4) 0.035(4) -0.017(3) 0.009(4) -0.015(4)
C19B 0.042(7) 0.035(4) 0.034(4) -0.017(3) 0.010(4) -0.017(4)
C20 0.054(8) 0.032(3) 0.037(3) -0.017(2) 0.004(5) -0.014(4)
C20B 0.054(8) 0.032(3) 0.037(3) -0.017(2) 0.004(5) -0.014(4)
C21 0.058(8) 0.033(5) 0.048(5) -0.022(4) -0.001(6) -0.013(5)
C21B 0.044(10) 0.043(5) 0.044(5) -0.026(4) 0.008(6) -0.014(5)
C22 0.073(10) 0.034(5) 0.060(6) -0.020(4) -0.008(6) -0.018(5)
C22B 0.049(11) 0.043(5) 0.052(5) -0.027(4) 0.006(6) -0.015(5)
C23 0.070(9) 0.036(5) 0.060(6) -0.020(4) -0.006(6) -0.020(5)
C23B 0.059(12) 0.042(6) 0.052(5) -0.025(4) 0.003(6) -0.018(6)
C24 0.052(8) 0.032(4) 0.042(5) -0.016(3) 0.007(5) -0.018(4)
C24B 0.028(8) 0.035(4) 0.040(5) -0.019(3) 0.016(5) -0.015(4)
C25 0.076(17) 0.033(4) 0.041(7) -0.016(4) -0.003(9) -0.020(6)
C25B 0.052(15) 0.033(4) 0.032(8) -0.017(4) 0.008(8) -0.015(5)
C26 0.138(18) 0.046(9) 0.099(12) -0.017(8) -0.051(13) -0.037(10)
C26B 0.12(2) 0.055(10) 0.069(9) -0.034(8) -0.018(11) -0.027(11)
C27 0.071(12) 0.031(6) 0.048(6) -0.014(4) -0.003(7) -0.021(6)
C27B 0.057(13) 0.035(7) 0.044(5) -0.015(4) 0.004(7) -0.021(7)
C28 0.037(5) 0.026(4) 0.029(5) -0.009(4) 0.012(4) -0.011(4)
C29 0.046(6) 0.030(5) 0.035(5) -0.007(4) 0.019(4) -0.004(4)
C30 0.062(7) 0.041(6) 0.045(6) -0.003(5) 0.030(5) -0.011(5)
C31 0.071(8) 0.044(6) 0.027(5) 0.008(4) 0.001(5) -0.010(6)
C32 0.061(7) 0.057(7) 0.027(5) -0.012(5) 0.007(5) -0.017(5)
C33 0.050(6) 0.038(5) 0.027(5) -0.012(4) 0.009(4) -0.016(5)
C34 0.037(5) 0.033(5) 0.046(5) -0.004(4) 0.020(4) -0.010(5)
C35 0.053(7) 0.046(6) 0.084(8) -0.010(6) 0.023(6) -0.027(6)
C36 0.071(9) 0.067(9) 0.115(10) -0.021(8) 0.026(8) -0.049(7)
C37 0.045(6) 0.055(8) 0.085(8) 0.005(6) 0.017(6) -0.024(6)
C38 0.044(6) 0.039(6) 0.055(6) -0.004(5) 0.022(5) -0.012(5)
C39 0.048(6) 0.042(6) 0.033(5) -0.006(4) 0.022(4) -0.010(5)
C40 0.079(9) 0.048(7) 0.129(11) -0.015(7) 0.023(8) -0.032(7)
C41 0.048(8) 0.093(10) 0.161(15) -0.012(10) -0.004(8) -0.033(8)
C42 0.063(6) 0.029(5) 0.036(5) -0.009(4) 0.013(4) -0.011(5)
C43 0.042(6) 0.042(6) 0.029(5) -0.010(4) -0.006(4) -0.010(5)
C44 0.047(6) 0.055(7) 0.056(6) -0.012(5) -0.003(5) -0.014(6)
C45 0.071(9) 0.065(8) 0.077(8) -0.002(7) -0.017(7) -0.034(7)
C46 0.058(8) 0.093(10) 0.079(9) -0.023(8) -0.007(7) -0.042(8)
C47 0.043(6) 0.117(11) 0.055(7) -0.043(7) 0.010(5) -0.035(7)
C48 0.038(6) 0.079(8) 0.045(6) -0.037(5) 0.005(5) -0.022(5)
C49 0.080(9) 0.063(8) 0.113(10) -0.049(8) 0.003(8) -0.023(7)
C50 0.100(11) 0.182(17) 0.118(12) -0.056(12) 0.027(9) -0.106(12)
C51 0.068(8) 0.094(9) 0.105(10) -0.074(8) 0.022(7) -0.037(7)
C52 0.073(7) 0.024(5) 0.026(5) -0.008(4) 0.001(5) 0.003(5)
C53 0.070(8) 0.037(6) 0.039(6) -0.014(5) 0.002(5) -0.003(6)
C54 0.102(10) 0.062(8) 0.060(7) -0.041(7) 0.018(7) 0.014(7)
C55 0.19(2) 0.068(10) 0.096(11) -0.066(9) -0.028(12) 0.000(12)
C56 0.160(16) 0.054(9) 0.097(11) -0.051(8) -0.040(10) -0.001(9)
C57 0.111(10) 0.042(6) 0.041(6) -0.022(5) -0.012(6) -0.027(7)
C58 0.057(7) 0.036(6) 0.047(6) -0.006(5) 0.033(5) 0.007(5)
C59 0.036(6) 0.051(7) 0.060(7) -0.009(6) 0.028(5) 0.000(5)
C60 0.057(8) 0.091(10) 0.077(9) -0.004(8) 0.032(7) -0.025(7)
C61 0.055(9) 0.119(13) 0.116(12) -0.006(11) 0.039(9) -0.032(9)
C62 0.073(9) 0.065(8) 0.119(12) -0.022(8) 0.073(9) -0.020(8)
C63 0.056(8) 0.056(8) 0.079(8) -0.011(7) 0.038(7) -0.002(6)
C64 0.046(6) 0.050(7) 0.059(7) -0.008(5) 0.027(5) 0.010(5)
C65 0.071(11) 0.133(15) 0.26(3) -0.022(16) 0.048(13) -0.058(11)
C66 0.108(11) 0.040(7) 0.073(8) 0.009(6) 0.042(8) 0.004(7)
C67 0.089(9) 0.046(6) 0.052(7) -0.011(5) -0.027(6) -0.030(6)
C68 0.126(12) 0.046(6) 0.046(7) -0.012(5) -0.016(7) -0.050(7)
C69 0.097(10) 0.053(7) 0.071(9) 0.002(6) -0.040(8) -0.042(7)
C70 0.093(9) 0.065(8) 0.064(8) 0.001(6) -0.017(7) -0.061(7)
C71 0.089(9) 0.065(7) 0.064(7) 0.002(6) -0.020(7) -0.055(7)
C72 0.090(9) 0.064(7) 0.047(7) -0.010(6) -0.013(6) -0.047(7)
C73 0.138(12) 0.061(8) 0.053(7) -0.021(6) -0.024(8) -0.027(8)
C74 0.114(12) 0.101(11) 0.101(10) 0.004(8) -0.028(9) -0.086(10)
C75 0.088(8) 0.065(7) 0.047(6) -0.012(5) -0.006(6) -0.038(7)
O1S 0.168(14) 0.32(3) 0.29(3) -0.26(2) 0.150(16) -0.191(18)
C1S 0.168(14) 0.32(3) 0.29(3) -0.26(2) 0.150(16) -0.191(18)
C2S 0.168(14) 0.32(3) 0.29(3) -0.26(2) 0.150(16) -0.191(18)
C3S 0.168(14) 0.32(3) 0.29(3) -0.26(2) 0.150(16) -0.191(18)
C4S 0.168(14) 0.32(3) 0.29(3) -0.26(2) 0.150(16) -0.191(18)

loop_
_atom_type_symbol
_atom_type_description
_atom_type_scat_dispersion_real
_atom_type_scat_dispersion_imag
_atom_type_scat_source
C C 0.0033 0.0016 'International Tables Vol C Tables 4.2.6.8 and 6.1.1.4'
H H 0.0000 0.0000 'International Tables Vol C Tables 4.2.6.8 and 6.1.1.4'
Fe Fe 0.3463 0.8444 'International Tables Vol C Tables 4.2.6.8 and 6.1.1.4'
N N 0.0061 0.0033 'International Tables Vol C Tables 4.2.6.8 and 6.1.1.4'
Na Na 0.0362 0.0249 'International Tables Vol C Tables 4.2.6.8 and 6.1.1.4'
O O 0.0106 0.0060 'International Tables Vol C Tables 4.2.6.8 and 6.1.1.4'

loop_
_geom_angle_atom_site_label_1
_geom_angle_atom_site_label_2
_geom_angle_atom_site_label_3
_geom_angle
C1 Fe1 C3 95.9(7)
C1 Fe1 C3B 98.5(9)
C1 Fe1 C4 128.6(7)
C1 Fe1 C4B 134.1(9)
C1 Fe1 C5 163.3(10)
C1 Fe1 C5B 166.4(13)
C1 Fe1 C6 138.3(8)
C1 Fe1 C6B 132.8(9)
C1 Fe1 C7 98.5(12)
C1 Fe1 C7B 98.4(14)
C2 Fe1 C1 92.3(3)
C2 Fe1 C3 151.1(7)
C2 Fe1 C3B 146.7(8)
C2 Fe1 C4 122.8(7)
C2 Fe1 C4B 118.2(9)
C2 Fe1 C5 104.3(11)
C2 Fe1 C5B 101.0(13)
C2 Fe1 C6 104.8(10)
C2 Fe1 C6B 104.8(12)
C2 Fe1 C7 121.5(8)
C2 Fe1 C7B 126.2(10)
C4 Fe1 C3 35.7(9)
C4B Fe1 C3B 37.7(12)
C4B Fe1 C5B 40.0(13)
C4B Fe1 C6B 74.6(13)
C4B Fe1 C7B 90.3(16)
C5 Fe1 C3 68.6(10)
C5 Fe1 C4 39.1(10)
C5 Fe1 C7 74.6(15)
C5B Fe1 C3B 71.8(13)
C5B Fe1 C6B 40.7(14)
C5B Fe1 C7B 71.5(19)
C6 Fe1 C3 87.1(11)
C6 Fe1 C4 72.4(10)
C6 Fe1 C5 39.0(11)
C6 Fe1 C7 40.2(14)
C6B Fe1 C3B 90.7(14)
C6B Fe1 C7B 36.7(17)
C7 Fe1 C3 84.6(10)
C7 Fe1 C4 93.3(12)
C7B Fe1 C3B 83.4(13)
O2D Na1B O3D 60.7(7)
O2D Na1B N3B 94.2(14)
O4D Na1B O2D 124.1(9)
O4D Na1B O3D 63.5(7)
O4D Na1B N3B 141.5(14)
N3B Na1B O3D 153.9(13)
O1C Na1 O2C 68.4(6)
O1C Na1 O3C 106.6(6)
O1C Na1 O4C 160.2(7)
O1C Na1 O5C 121.6(8)
O1C Na1 O6C 67.7(6)
O1C Na1 N3 93.9(10)
O2C Na1 O3C 60.4(6)
O2C Na1 O4C 106.3(7)
O2C Na1 O6C 118.6(7)
O4C Na1 O3C 56.6(5)
O5C Na1 O2C 166.5(7)
O5C Na1 O3C 106.4(6)
O5C Na1 O4C 61.1(6)
O5C Na1 O6C 62.7(6)
O6C Na1 O3C 94.8(7)
O6C Na1 O4C 101.0(7)
N3 Na1 O2C 91.8(10)
N3 Na1 O3C 133.8(9)
N3 Na1 O4C 105.5(10)
N3 Na1 O5C 96.4(9)
N3 Na1 O6C 131.4(9)
C1C O1C Na1 109.5(15)
C12C O1C Na1 116.5(16)
C12C O1C C1C 124.3(19)
C1D O1D C12D 129(3)
C2C O2C Na1 110.8(15)
C3C O2C Na1 120.8(15)
C3C O2C C2C 104.0(19)
C2D O2D Na1B 112.8(17)
C3D O2D Na1B 117.4(18)
C3D O2D C2D 118(2)
C4C O3C Na1 105.7(15)
C5C O3C Na1 111.4(14)
C5C O3C C4C 129(2)
C4D O3D Na1B 95.0(17)
C5D O3D Na1B 101.0(17)
C5D O3D C4D 109.3(17)
C6C O4C Na1 122.9(13)
C7C O4C Na1 116.8(13)
C7C O4C C6C 107.3(14)
C6D O4D Na1B 129.0(15)
C6D O4D C7D 100.3(19)
C7D O4D Na1B 128.6(17)
C8C O5C Na1 110.6(14)
C8C O5C C9C 111.8(18)
C9C O5C Na1 118.9(13)
C9D O5D C8D 117.4(18)
C10C O6C Na1 119.7(16)
C11C O6C Na1 112.9(15)
C11C O6C C10C 119(2)
C10D O6D C11D 103(2)
C1 N1 C28 171.3(8)
C2 N2 C52 140.8(9)
C8 N3 Na1 115.9(17)
C8 N3 C11 105(2)
C11 N3 Na1 125(2)
C8 N3B Na1B 122.3(19)
C8 N3B C11B 103(3)
C11B N3B Na1B 125(3)
N1 C1 Fe1 178.8(8)
O1C C1C H1CA 109.6
O1C C1C H1CB 109.6
O1C C1C C2C 110.3(18)
H1CA C1C H1CB 108.1
C2C C1C H1CA 109.6
C2C C1C H1CB 109.6
O1D C1D H1DA 106.9
O1D C1D H1DB 106.9
O1D C1D C2D 122(3)
H1DA C1D H1DB 106.7
C2D C1D H1DA 106.9
C2D C1D H1DB 106.9
N2 C2 Fe1 173.0(7)
O2C C2C C1C 107.4(18)
O2C C2C H2CA 110.2
O2C C2C H2CB 110.2
C1C C2C H2CA 110.2
C1C C2C H2CB 110.2
H2CA C2C H2CB 108.5
O2D C2D C1D 98(2)
O2D C2D H2DA 112.2
O2D C2D H2DB 112.2
C1D C2D H2DA 112.2
C1D C2D H2DB 112.2
H2DA C2D H2DB 109.8
C4 C3 Fe1 63.0(11)
C4 C3 C16 115(2)
C9 C3 Fe1 95.8(14)
C9 C3 C4 124(2)
C9 C3 C16 119.3(16)
C16 C3 Fe1 123.7(16)
C4B C3B Fe1 61.6(14)
C4B C3B C9 123(3)
C4B C3B C16B 117(3)
C9 C3B Fe1 99.1(16)
C16B C3B Fe1 121(2)
C16B C3B C9 118.0(18)
O2C C3C H3CA 108.9
O2C C3C H3CB 108.9
O2C C3C C4C 113(2)
H3CA C3C H3CB 107.7
C4C C3C H3CA 108.9
C4C C3C H3CB 108.9
O2D C3D H3DA 111.9
O2D C3D H3DB 111.9
O2D C3D C4D 100(2)
H3DA C3D H3DB 109.6
C4D C3D H3DA 111.9
C4D C3D H3DB 111.9
Fe1 C4 H4 116.5
C3 C4 Fe1 81.3(15)
C3 C4 H4 116.5
C5 C4 Fe1 64.8(15)
C5 C4 C3 126(2)
C5 C4 H4 116.5
Fe1 C4B H4B 113.7
C3B C4B Fe1 81(2)
C3B C4B H4B 113.7
C3B C4B C5B 132(3)
C5B C4B Fe1 74(2)
C5B C4B H4B 113.7
O3C C4C C3C 102.4(19)
O3C C4C H4CA 111.3
O3C C4C H4CB 111.3
C3C C4C H4CA 111.3
C3C C4C H4CB 111.3
H4CA C4C H4CB 109.2
O3D C4D H4DA 114.1
O3D C4D H4DB 114.1
C3D C4D O3D 88(2)
C3D C4D H4DA 114.1
C3D C4D H4DB 114.1
H4DA C4D H4DB 111.2
C4 C5 Fe1 76.2(17)
C4 C5 C17 114(2)
C6 C5 Fe1 70(2)
C6 C5 C4 127(3)
C6 C5 C17 118(2)
C17 C5 Fe1 127(3)
C4B C5B Fe1 66(2)
C4B C5B C6B 121(4)
C4B C5B C17B 120(3)
C6B C5B Fe1 71(2)
C6B C5B C17B 118(3)
C17B C5B Fe1 133(3)
O3C C5C H5CA 110.4
O3C C5C H5CB 110.4
O3C C5C C6C 106.6(19)
H5CA C5C H5CB 108.6
C6C C5C H5CA 110.4
C6C C5C H5CB 110.4
O3D C5D H5DA 109.5
O3D C5D H5DB 109.5
O3D C5D C6D 111(2)
H5DA C5D H5DB 108.1
C6D C5D H5DA 109.5
C6D C5D H5DB 109.5
Fe1 C6 H6 112.9
C5 C6 Fe1 71.0(19)
C5 C6 H6 112.9
C5 C6 C7 131(3)
C7 C6 Fe1 75(2)
C7 C6 H6 112.9
Fe1 C6B H6B 116.3
C5B C6B Fe1 68(2)
C5B C6B H6B 116.3
C7B C6B Fe1 75(3)
C7B C6B C5B 125(4)
C7B C6B H6B 116.3
O4C C6C C5C 104.2(16)
O4C C6C H6CA 110.9
O4C C6C H6CB 110.9
C5C C6C H6CA 110.9
C5C C6C H6CB 110.9
H6CA C6C H6CB 108.9
O4D C6D C5D 114(2)
O4D C6D H6DA 108.8
O4D C6D H6DB 108.8
C5D C6D H6DA 108.8
C5D C6D H6DB 108.8
H6DA C6D H6DB 107.7
C6 C7 Fe1 65(2)
C6 C7 C8 115(3)
C6 C7 C18 124(3)
C8 C7 Fe1 99(2)
C18 C7 Fe1 119(2)
C18 C7 C8 118(3)
C6B C7B Fe1 69(3)
C6B C7B C8 129(4)
C6B C7B C18B 108(3)
C8 C7B Fe1 104(3)
C8 C7B C18B 115(4)
C18B C7B Fe1 128(2)
O4C C7C H7CA 110.4
O4C C7C H7CB 110.4
O4C C7C C8C 106.5(17)
H7CA C7C H7CB 108.6
C8C C7C H7CA 110.4
C8C C7C H7CB 110.4
O4D C7D H7DA 111.5
O4D C7D H7DB 111.5
O4D C7D C8D 101.3(14)
H7DA C7D H7DB 109.3
C8D C7D H7DA 111.5
C8D C7D H7DB 111.5
N3 C8 C7 117.5(19)
N3 C8 C9 118.2(11)
C7B C8 N3B 126(3)
C9 C8 N3B 110.8(11)
C9 C8 C7 123.9(17)
C9 C8 C7B 123(2)
O5C C8C C7C 109(2)
O5C C8C H8CA 109.8
O5C C8C H8CB 109.8
C7C C8C H8CA 109.8
C7C C8C H8CB 109.8
H8CA C8C H8CB 108.3
O5D C8D C7D 80.8(11)
O5D C8D H8DA 115.1
O5D C8D H8DB 115.1
C7D C8D H8DA 115.1
C7D C8D H8DB 115.1
H8DA C8D H8DB 112.2
C3 C9 C8 128.9(12)
C3 C9 C10 131.8(12)
C8 C9 C3B 120.9(12)
C8 C9 C10 99.1(7)
C8 C9 C10B 109.4(9)
C10B C9 C3B 129.5(14)
O5C C9C H9CA 109.3
O5C C9C H9CB 109.3
O5C C9C C10C 112(2)
H9CA C9C H9CB 107.9
C10C C9C H9CA 109.3
C10C C9C H9CB 109.3
O5D C9D H9DA 109.1
O5D C9D H9DB 109.1
O5D C9D C10D 112.3(16)
H9DA C9D H9DB 107.9
C10D C9D H9DA 109.1
C10D C9D H9DB 109.1
O6C C10C C9C 113(2)
O6C C10C H10A 108.9
O6C C10C H10B 108.9
C9C C10C H10A 108.9
C9C C10C H10B 108.9
H10A C10C H10B 107.7
O6D C10D C9D 109.7(19)
O6D C10D H10C 109.7
O6D C10D H10D 109.7
C9D C10D H10C 109.7
C9D C10D H10D 109.7
H10C C10D H10D 108.2
O6C C11C H11A 110.1
O6C C11C H11B 110.1
O6C C11C C12C 108(2)
H11A C11C H11B 108.5
C12C C11C H11A 110.1
C12C C11C H11B 110.1
O6D C11D H11C 110.6
O6D C11D H11D 110.6
O6D C11D C12D 105.9(15)
H11C C11D H11D 108.7
C12D C11D H11C 110.6
C12D C11D H11D 110.6
C11 C12 C13 120.0
C11 C12 C19 123.6(9)
C13 C12 C19 116.3(9)
N3 C11 C12 129.2(17)
N3 C11 C10 110.8(17)
C12 C11 C10 120.0
C11 C10 C9 107.3(7)
C15 C10 C9 132.7(7)
C15 C10 C11 120.0
C10 C15 H15 120.0
C10 C15 C14 120.0
C14 C15 H15 120.0
C15 C14 H14 120.0
C13 C14 C15 120.0
C13 C14 H14 120.0
C12 C13 H13 120.0
C14 C13 C12 120.0
C14 C13 H13 120.0
C11B C12B C13B 120.0
C11B C12B C19B 124.4(12)
C13B C12B C19B 115.3(12)
C12B C11B N3B 128(2)
C12B C11B C10B 120.0
C10B C11B N3B 112(2)
C9 C10B C11B 104.5(10)
C9 C10B C15B 135.5(10)
C11B C10B C15B 120.0
C10B C15B H15B 120.0
C14B C15B C10B 120.0
C14B C15B H15B 120.0
C15B C14B H14B 120.0
C13B C14B C15B 120.0
C13B C14B H14B 120.0
C12B C13B H13B 120.0
C14B C13B C12B 120.0
C14B C13B H13B 120.0
O1C C12C C11C 118(2)
O1C C12C H12A 107.9
O1C C12C H12B 107.9
C11C C12C H12A 107.9
C11C C12C H12B 107.9
H12A C12C H12B 107.2
O1D C12D C11D 110(2)
O1D C12D H12C 109.7
O1D C12D H12D 109.7
C11D C12D H12C 109.7
C11D C12D H12D 109.7
H12C C12D H12D 108.2
C3 C16 H16A 109.5
C3 C16 H16B 109.5
C3 C16 H16C 109.5
H16A C16 H16B 109.5
H16A C16 H16C 109.5
H16B C16 H16C 109.5
C3B C16B H16D 109.5
C3B C16B H16E 109.5
C3B C16B H16F 109.5
H16D C16B H16E 109.5
H16D C16B H16F 109.5
H16E C16B H16F 109.5
C5 C17 H17A 109.5
C5 C17 H17B 109.5
C5 C17 H17C 109.5
H17A C17 H17B 109.5
H17A C17 H17C 109.5
H17B C17 H17C 109.5
C5B C17B H17D 109.5
C5B C17B H17E 109.5
C5B C17B H17F 109.5
H17D C17B H17E 109.5
H17D C17B H17F 109.5
H17E C17B H17F 109.5
C7 C18 H18A 109.5
C7 C18 H18B 109.5
C7 C18 H18C 109.5
H18A C18 H18B 109.5
H18A C18 H18C 109.5
H18B C18 H18C 109.5
C7B C18B H18D 109.5
C7B C18B H18E 109.5
C7B C18B H18F 109.5
H18D C18B H18E 109.5
H18D C18B H18F 109.5
H18E C18B H18F 109.5
C20 C19 C12 118.4(14)
C24 C19 C12 123.6(14)
C24 C19 C20 118.0(15)
C20B C19B C12B 120.7(17)
C24B C19B C12B 121.1(17)
C24B C19B C20B 117.9(18)
C19 C20 C25 121.8(16)
C21 C20 C19 119.7(15)
C21 C20 C25 118.4(15)
C19B C20B C25B 119.5(19)
C21B C20B C19B 119.5(18)
C21B C20B C25B 120.7(19)
C20 C21 H21 119.0
C20 C21 C22 121.9(15)
C22 C21 H21 119.0
C20B C21B H21B 118.9
C22B C21B C20B 122.2(18)
C22B C21B H21B 118.9
C21 C22 C26 119.4(16)
C23 C22 C21 116.8(16)
C23 C22 C26 123.8(16)
C21B C22B C26B 120.6(19)
C23B C22B C21B 117.8(19)
C23B C22B C26B 121.5(19)
C22 C23 H23 118.4
C22 C23 C24 123.3(16)
C24 C23 H23 118.4
C22B C23B H23B 117.8
C22B C23B C24B 124.4(19)
C24B C23B H23B 117.8
C19 C24 C23 120.1(15)
C19 C24 C27 120.2(15)
C23 C24 C27 119.6(15)
C19B C24B C27B 120.6(18)
C23B C24B C19B 118.1(17)
C23B C24B C27B 121.2(18)
C20 C25 H25A 109.5
C20 C25 H25B 109.5
C20 C25 H25C 109.5
H25A C25 H25B 109.5
H25A C25 H25C 109.5
H25B C25 H25C 109.5
C20B C25B H25D 109.5
C20B C25B H25E 109.5
C20B C25B H25F 109.5
H25D C25B H25E 109.5
H25D C25B H25F 109.5
H25E C25B H25F 109.5
C22 C26 H26A 109.5
C22 C26 H26B 109.5
C22 C26 H26C 109.5
H26A C26 H26B 109.5
H26A C26 H26C 109.5
H26B C26 H26C 109.5
C22B C26B H26D 109.5
C22B C26B H26E 109.5
C22B C26B H26F 109.5
H26D C26B H26E 109.5
H26D C26B H26F 109.5
H26E C26B H26F 109.5
C24 C27 H27A 109.5
C24 C27 H27B 109.5
C24 C27 H27C 109.5
H27A C27 H27B 109.5
H27A C27 H27C 109.5
H27B C27 H27C 109.5
C24B C27B H27D 109.5
C24B C27B H27E 109.5
C24B C27B H27F 109.5
H27D C27B H27E 109.5
H27D C27B H27F 109.5
H27E C27B H27F 109.5
N1 C28 C29 119.4(7)
N1 C28 C33 119.7(7)
C33 C28 C29 121.0(7)
C28 C29 C34 122.0(7)
C30 C29 C28 117.7(9)
C30 C29 C34 120.3(8)
C29 C30 H30 119.4
C31 C30 C29 121.3(9)
C31 C30 H30 119.4
C30 C31 H31 120.3
C32 C31 C30 119.4(8)
C32 C31 H31 120.3
C31 C32 H32 119.1
C31 C32 C33 121.8(9)
C33 C32 H32 119.1
C28 C33 C43 120.4(7)
C32 C33 C28 118.9(9)
C32 C33 C43 120.6(8)
C35 C34 C29 120.8(8)
C35 C34 C39 120.2(9)
C39 C34 C29 118.8(9)
C34 C35 C36 119.1(10)
C34 C35 C40 122.5(10)
C36 C35 C40 118.4(11)
C35 C36 H36 118.6
C37 C36 C35 122.8(12)
C37 C36 H36 118.6
C36 C37 C41 122.2(13)
C38 C37 C36 118.2(11)
C38 C37 C41 119.7(11)
C37 C38 H38 119.3
C37 C38 C39 121.4(10)
C39 C38 H38 119.3
C34 C39 C38 118.2(10)
C34 C39 C42 123.8(9)
C38 C39 C42 118.0(8)
C35 C40 H40A 109.5
C35 C40 H40B 109.5
C35 C40 H40C 109.5
H40A C40 H40B 109.5
H40A C40 H40C 109.5
H40B C40 H40C 109.5
C37 C41 H41A 109.5
C37 C41 H41B 109.5
C37 C41 H41C 109.5
H41A C41 H41B 109.5
H41A C41 H41C 109.5
H41B C41 H41C 109.5
C39 C42 H42A 109.5
C39 C42 H42B 109.5
C39 C42 H42C 109.5
H42A C42 H42B 109.5
H42A C42 H42C 109.5
H42B C42 H42C 109.5
C44 C43 C33 117.8(9)
C44 C43 C48 119.1(9)
C48 C43 C33 123.0(9)
C43 C44 C45 119.1(11)
C43 C44 C49 121.7(10)
C45 C44 C49 119.1(12)
C44 C45 H45 118.9
C46 C45 C44 122.2(12)
C46 C45 H45 118.9
C45 C46 C47 118.0(12)
C45 C46 C50 120.6(14)
C47 C46 C50 121.4(15)
C46 C47 H47 118.6
C46 C47 C48 122.7(12)
C48 C47 H47 118.6
C43 C48 C51 120.7(9)
C47 C48 C43 118.8(11)
C47 C48 C51 120.4(10)
C44 C49 H49A 109.5
C44 C49 H49B 109.5
C44 C49 H49C 109.5
H49A C49 H49B 109.5
H49A C49 H49C 109.5
H49B C49 H49C 109.5
C46 C50 H50A 109.5
C46 C50 H50B 109.5
C46 C50 H50C 109.5
H50A C50 H50B 109.5
H50A C50 H50C 109.5
H50B C50 H50C 109.5
C48 C51 H51A 109.5
C48 C51 H51B 109.5
C48 C51 H51C 109.5
H51A C51 H51B 109.5
H51A C51 H51C 109.5
H51B C51 H51C 109.5
C53 C52 N2 117.7(10)
C57 C52 N2 123.2(10)
C57 C52 C53 119.1(9)
C52 C53 C58 120.6(9)
C54 C53 C52 119.5(12)
C54 C53 C58 119.9(11)
C53 C54 H54 119.4
C53 C54 C55 121.1(14)
C55 C54 H54 119.4
C54 C55 H55 120.8
C56 C55 C54 118.4(13)
C56 C55 H55 120.8
C55 C56 H56 119.1
C57 C56 C55 121.8(16)
C57 C56 H56 119.1
C52 C57 C67 122.3(9)
C56 C57 C52 119.9(14)
C56 C57 C67 117.8(13)
C59 C58 C53 119.7(10)
C63 C58 C53 121.9(11)
C63 C58 C59 118.2(13)
C58 C59 C64 122.6(12)
C60 C59 C58 120.3(11)
C60 C59 C64 117.0(10)
C59 C60 H60 118.8
C61 C60 C59 122.3(13)
C61 C60 H60 118.8
C60 C61 C62 118.4(16)
C60 C61 C65 122.0(15)
C62 C61 C65 119.4(15)
C61 C62 H62 118.8
C61 C62 C63 122.4(13)
C63 C62 H62 118.8
C58 C63 C62 118.3(12)
C58 C63 C66 122.0(14)
C62 C63 C66 119.7(12)
C59 C64 H64A 109.5
C59 C64 H64B 109.5
C59 C64 H64C 109.5
H64A C64 H64B 109.5
H64A C64 H64C 109.5
H64B C64 H64C 109.5
C61 C65 H65A 109.5
C61 C65 H65B 109.5
C61 C65 H65C 109.5
H65A C65 H65B 109.5
H65A C65 H65C 109.5
H65B C65 H65C 109.5
C63 C66 H66A 109.5
C63 C66 H66B 109.5
C63 C66 H66C 109.5
H66A C66 H66B 109.5
H66A C66 H66C 109.5
H66B C66 H66C 109.5
C68 C67 C57 119.0(12)
C72 C67 C57 121.9(9)
C72 C67 C68 119.1(12)
C67 C68 C73 120.5(13)
C69 C68 C67 118.4(12)
C69 C68 C73 121.1(11)
C68 C69 H69 118.6
C68 C69 C70 122.7(11)
C70 C69 H69 118.6
C69 C70 C71 116.4(12)
C69 C70 C74 121.0(11)
C71 C70 C74 122.4(13)
C70 C71 H71 118.5
C72 C71 C70 123.1(13)
C72 C71 H71 118.5
C67 C72 C75 119.3(11)
C71 C72 C67 120.1(10)
C71 C72 C75 120.6(12)
C68 C73 H73A 109.5
C68 C73 H73B 109.5
C68 C73 H73C 109.5
H73A C73 H73B 109.5
H73A C73 H73C 109.5
H73B C73 H73C 109.5
C70 C74 H74A 109.5
C70 C74 H74B 109.5
C70 C74 H74C 109.5
H74A C74 H74B 109.5
H74A C74 H74C 109.5
H74B C74 H74C 109.5
C72 C75 H75A 109.5
C72 C75 H75B 109.5
C72 C75 H75C 109.5
H75A C75 H75B 109.5
H75A C75 H75C 109.5
H75B C75 H75C 109.5
C3S O1S C2S 107(4)
H1SA C1S H1SB 109.5
H1SA C1S H1SC 109.5
H1SB C1S H1SC 109.5
C2S C1S H1SA 109.5
C2S C1S H1SB 109.5
C2S C1S H1SC 109.5
O1S C2S C1S 106(4)
O1S C2S H2SA 110.6
O1S C2S H2SB 110.6
C1S C2S H2SA 110.6
C1S C2S H2SB 110.6
H2SA C2S H2SB 108.7
O1S C3S H3SA 111.3
O1S C3S H3SB 111.3
O1S C3S C4S 102(6)
H3SA C3S H3SB 109.2
C4S C3S H3SA 111.3
C4S C3S H3SB 111.3
C3S C4S H4SA 109.5
C3S C4S H4SB 109.5
C3S C4S H4SC 109.5
H4SA C4S H4SB 109.5
H4SA C4S H4SC 109.5
H4SB C4S H4SC 109.5

loop_
_geom_bond_atom_site_label_1
_geom_bond_atom_site_label_2
_geom_bond_distance
Fe1 C1 1.811(9)
Fe1 C2 1.773(9)
Fe1 C3 2.44(2)
Fe1 C3B 2.22(3)
Fe1 C4 2.20(2)
Fe1 C4B 1.98(3)
Fe1 C5 2.05(4)
Fe1 C5B 2.09(4)
Fe1 C6 2.04(3)
Fe1 C6B 2.14(4)
Fe1 C7 2.17(4)
Fe1 C7B 2.21(5)
Na1B O2D 2.41(3)
Na1B O3D 2.87(3)
Na1B O4D 2.24(2)
Na1B N3B 2.44(4)
Na1 O1C 2.39(2)
Na1 O2C 2.64(2)
Na1 O3C 2.93(2)
Na1 O4C 2.81(2)
Na1 O5C 2.623(19)
Na1 O6C 2.68(2)
Na1 N3 2.60(3)
O1C C1C 1.444(17)
O1C C12C 1.408(14)
O1D C1D 1.35(3)
O1D C12D 1.37(4)
O2C C2C 1.420(18)
O2C C3C 1.406(17)
O2D C2D 1.439(19)
O2D C3D 1.432(19)
O3C C4C 1.484(17)
O3C C5C 1.401(18)
O3D C4D 1.533(19)
O3D C5D 1.448(19)
O4C C6C 1.448(16)
O4C C7C 1.441(17)
O4D C6D 1.420(18)
O4D C7D 1.461(14)
O5C C8C 1.428(17)
O5C C9C 1.437(17)
O5D C8D 1.427(18)
O5D C9D 1.403(18)
O6C C10C 1.475(18)
O6C C11C 1.453(14)
O6D C10D 1.42(2)
O6D C11D 1.452(18)
N1 C1 1.175(10)
N1 C28 1.382(10)
N2 C2 1.226(10)
N2 C52 1.410(12)
N3 C8 1.34(4)
N3 C11 1.37(2)
N3B C8 1.39(5)
N3B C11B 1.420(18)
C1C H1CA 0.9900
C1C H1CB 0.9900
C1C C2C 1.524(18)
C1D H1DA 0.9900
C1D H1DB 0.9900
C1D C2D 1.520(19)
C2C H2CA 0.9900
C2C H2CB 0.9900
C2D H2DA 0.9900
C2D H2DB 0.9900
C3 C4 1.44(3)
C3 C9 1.36(3)
C3 C16 1.52(3)
C3B C4B 1.38(4)
C3B C9 1.57(3)
C3B C16B 1.54(4)
C3C H3CA 0.9900
C3C H3CB 0.9900
C3C C4C 1.512(18)
C3D H3DA 0.9900
C3D H3DB 0.9900
C3D C4D 1.493(19)
C4 H4 1.0000
C4 C5 1.43(4)
C4B H4B 1.0000
C4B C5B 1.40(5)
C4C H4CA 0.9900
C4C H4CB 0.9900
C4D H4DA 0.9900
C4D H4DB 0.9900
C5 C6 1.36(4)
C5 C17 1.54(4)
C5B C6B 1.47(5)
C5B C17B 1.52(5)
C5C H5CA 0.9900
C5C H5CB 0.9900
C5C C6C 1.520(17)
C5D H5DA 0.9900
C5D H5DB 0.9900
C5D C6D 1.500(19)
C6 H6 1.0000
C6 C7 1.45(5)
C6B H6B 1.0000
C6B C7B 1.37(6)
C6C H6CA 0.9900
C6C H6CB 0.9900
C6D H6DA 0.9900
C6D H6DB 0.9900
C7 C8 1.56(3)
C7 C18 1.47(4)
C7B C8 1.38(4)
C7B C18B 1.57(5)
C7C H7CA 0.9900
C7C H7CB 0.9900
C7C C8C 1.532(18)
C7D H7DA 0.9900
C7D H7DB 0.9900
C7D C8D 1.613(19)
C8 C9 1.375(10)
C8C H8CA 0.9900
C8C H8CB 0.9900
C8D H8DA 0.9900
C8D H8DB 0.9900
C9 C10 1.516(11)
C9 C10B 1.387(13)
C9C H9CA 0.9900
C9C H9CB 0.9900
C9C C10C 1.526(19)
C9D H9DA 0.9900
C9D H9DB 0.9900
C9D C10D 1.517(19)
C10C H10A 0.9900
C10C H10B 0.9900
C10D H10C 0.9900
C10D H10D 0.9900
C11C H11A 0.9900
C11C H11B 0.9900
C11C C12C 1.521(14)
C11D H11C 0.9900
C11D H11D 0.9900
C11D C12D 1.530(14)
C12 C11 1.3900
C12 C13 1.3900
C12 C19 1.549(18)
C11 C10 1.3900
C10 C15 1.3900
C15 H15 0.9500
C15 C14 1.3900
C14 H14 0.9500
C14 C13 1.3900
C13 H13 0.9500
C12B C11B 1.3900
C12B C13B 1.3900
C12B C19B 1.51(2)
C11B C10B 1.3900
C10B C15B 1.3900
C15B H15B 0.9500
C15B C14B 1.3900
C14B H14B 0.9500
C14B C13B 1.3900
C13B H13B 0.9500
C12C H12A 0.9900
C12C H12B 0.9900
C12D H12C 0.9900
C12D H12D 0.9900
C16 H16A 0.9800
C16 H16B 0.9800
C16 H16C 0.9800
C16B H16D 0.9800
C16B H16E 0.9800
C16B H16F 0.9800
C17 H17A 0.9800
C17 H17B 0.9800
C17 H17C 0.9800
C17B H17D 0.9800
C17B H17E 0.9800
C17B H17F 0.9800
C18 H18A 0.9800
C18 H18B 0.9800
C18 H18C 0.9800
C18B H18D 0.9800
C18B H18E 0.9800
C18B H18F 0.9800
C19 C20 1.42(2)
C19 C24 1.38(2)
C19B C20B 1.43(3)
C19B C24B 1.42(3)
C20 C21 1.38(2)
C20 C25 1.50(2)
C20B C21B 1.41(3)
C20B C25B 1.49(3)
C21 H21 0.9500
C21 C22 1.41(2)
C21B H21B 0.9500
C21B C22B 1.38(3)
C22 C23 1.34(2)
C22 C26 1.49(3)
C22B C23B 1.35(3)
C22B C26B 1.54(3)
C23 H23 0.9500
C23 C24 1.40(2)
C23B H23B 0.9500
C23B C24B 1.41(3)
C24 C27 1.51(2)
C24B C27B 1.50(3)
C25 H25A 0.9800
C25 H25B 0.9800
C25 H25C 0.9800
C25B H25D 0.9800
C25B H25E 0.9800
C25B H25F 0.9800
C26 H26A 0.9800
C26 H26B 0.9800
C26 H26C 0.9800
C26B H26D 0.9800
C26B H26E 0.9800
C26B H26F 0.9800
C27 H27A 0.9800
C27 H27B 0.9800
C27 H27C 0.9800
C27B H27D 0.9800
C27B H27E 0.9800
C27B H27F 0.9800
C28 C29 1.413(12)
C28 C33 1.403(12)
C29 C30 1.404(12)
C29 C34 1.499(13)
C30 H30 0.9500
C30 C31 1.396(14)
C31 H31 0.9500
C31 C32 1.375(14)
C32 H32 0.9500
C32 C33 1.382(12)
C33 C43 1.475(13)
C34 C35 1.344(14)
C34 C39 1.405(13)
C35 C36 1.389(16)
C35 C40 1.536(15)
C36 H36 0.9500
C36 C37 1.362(16)
C37 C38 1.349(16)
C37 C41 1.528(16)
C38 H38 0.9500
C38 C39 1.411(14)
C39 C42 1.493(14)
C40 H40A 0.9800
C40 H40B 0.9800
C40 H40C 0.9800
C41 H41A 0.9800
C41 H41B 0.9800
C41 H41C 0.9800
C42 H42A 0.9800
C42 H42B 0.9800
C42 H42C 0.9800
C43 C44 1.397(14)
C43 C48 1.407(13)
C44 C45 1.400(16)
C44 C49 1.496(16)
C45 H45 0.9500
C45 C46 1.367(19)
C46 C47 1.372(17)
C46 C50 1.529(18)
C47 H47 0.9500
C47 C48 1.387(15)
C48 C51 1.489(15)
C49 H49A 0.9800
C49 H49B 0.9800
C49 H49C 0.9800
C50 H50A 0.9800
C50 H50B 0.9800
C50 H50C 0.9800
C51 H51A 0.9800
C51 H51B 0.9800
C51 H51C 0.9800
C52 C53 1.406(15)
C52 C57 1.394(15)
C53 C54 1.378(16)
C53 C58 1.514(16)
C54 H54 0.9500
C54 C55 1.39(2)
C55 H55 0.9500
C55 C56 1.38(2)
C56 H56 0.9500
C56 C57 1.365(16)
C57 C67 1.494(17)
C58 C59 1.421(15)
C58 C63 1.412(16)
C59 C60 1.403(18)
C59 C64 1.489(15)
C60 H60 0.9500
C60 C61 1.348(19)
C61 C62 1.39(2)
C61 C65 1.56(2)
C62 H62 0.9500
C62 C63 1.43(2)
C63 C66 1.488(17)
C64 H64A 0.9800
C64 H64B 0.9800
C64 H64C 0.9800
C65 H65A 0.9800
C65 H65B 0.9800
C65 H65C 0.9800
C66 H66A 0.9800
C66 H66B 0.9800
C66 H66C 0.9800
C67 C68 1.422(14)
C67 C72 1.392(17)
C68 C69 1.373(18)
C68 C73 1.510(18)
C69 H69 0.9500
C69 C70 1.391(19)
C70 C71 1.401(15)
C70 C74 1.486(18)
C71 H71 0.9500
C71 C72 1.339(17)
C72 C75 1.537(14)
C73 H73A 0.9800
C73 H73B 0.9800
C73 H73C 0.9800
C74 H74A 0.9800
C74 H74B 0.9800
C74 H74C 0.9800
C75 H75A 0.9800
C75 H75B 0.9800
C75 H75C 0.9800
O1S C2S 1.42(2)
O1S C3S 1.41(2)
C1S H1SA 0.9800
C1S H1SB 0.9800
C1S H1SC 0.9800
C1S C2S 1.55(2)
C2S H2SA 0.9900
C2S H2SB 0.9900
C3S H3SA 0.9900
C3S H3SB 0.9900
C3S C4S 1.54(2)
C4S H4SA 0.9800
C4S H4SB 0.9800
C4S H4SC 0.9800
